data_4324753
loop_
_publ_author_name
'Takeshi Matsumoto'
'Ho-Chol Chang'
'Atsushi Kobayashi'
'Kohei Uosaki'
'Masako Kato'

_publ_contact_author_email mkato@sci.hokudai.ac.jp
_publ_contact_author_fax +81-11-706-3447
_publ_contact_author_name 'Masako Kato'
_publ_contact_author_phone +81-11-706-3817
_publ_section_title
;
 Metal-Dependent and Redox-Selective Coordination Behaviors of
 Metalloligand [MoV(1,2-benzenedithiolato)3]-with CuI/AgI Ions
;
_journal_name_full 'Inorganic Chemistry'
_journal_page_first 2859
_journal_page_last 2869
_journal_paper_doi 10.1021/ic102070c
_journal_volume 50
_journal_year 2011
_chemical_formula_moiety 'C40 H34 Cu2 Mo2 O S12 '
_chemical_formula_sum 'C40 H34 Cu2 Mo2 O S12'
_chemical_formula_weight 1234.40
_space_group_IT_number 61
_symmetry_cell_setting orthorhombic
_symmetry_Int_Tables_number 61
_symmetry_space_group_name_Hall '-P 2ac 2ab'
_symmetry_space_group_name_H-M 'P b c a'
_audit_creation_date 2010-02-03
_audit_creation_method 'by CrystalStructure 3.8'
_cell_angle_alpha 90.0000
_cell_angle_beta 90.0000
_cell_angle_gamma 90.0000
_cell_formula_units_Z 8
_cell_length_a 19.839(3)
_cell_length_b 20.128(3)
_cell_length_c 22.311(3)
_cell_measurement_reflns_used 21465
_cell_measurement_temperature 183.1
_cell_measurement_theta_max 30.3
_cell_measurement_theta_min 1.7
_cell_volume 8909(2)
_computing_cell_refinement CrystalClear
_computing_data_collection CrystalClear
_computing_data_reduction CrystalStructure
_computing_publication_material 'CrystalStructure 3.8'
_computing_structure_refinement SHELXL
_computing_structure_solution SIR2004
_diffrn_detector_area_resol_mean 7.31
_diffrn_measured_fraction_theta_full 0.960
_diffrn_measured_fraction_theta_max 0.960
_diffrn_measurement_device_type 'Rigaku Mercury'
_diffrn_radiation_type 'Mo K?'
_diffrn_radiation_wavelength 0.71075
_diffrn_reflns_av_R_equivalents 0.048
_diffrn_reflns_limit_h_max 28
_diffrn_reflns_limit_h_min -28
_diffrn_reflns_limit_k_max 28
_diffrn_reflns_limit_k_min -28
_diffrn_reflns_limit_l_max 30
_diffrn_reflns_limit_l_min -31
_diffrn_reflns_number 148734
_diffrn_reflns_theta_full 30.51
_diffrn_reflns_theta_max 30.51
_exptl_absorpt_coefficient_mu 2.087
_exptl_absorpt_correction_T_max 0.687
_exptl_absorpt_correction_T_min 0.582
_exptl_absorpt_correction_type multi-scan
_exptl_absorpt_process_details 'Jacobson, R. (1998) Private communication'
_exptl_crystal_colour darkpurple
_exptl_crystal_density_diffrn 1.840
_exptl_crystal_description prism
_exptl_crystal_F_000 4928.00
_exptl_crystal_size_max 0.28
_exptl_crystal_size_mid 0.24
_exptl_crystal_size_min 0.18
_refine_diff_density_max 1.53
_refine_diff_density_min -1.51
_refine_ls_extinction_method none
_refine_ls_goodness_of_fit_ref 1.180
_refine_ls_hydrogen_treatment refall
_refine_ls_number_parameters 515
_refine_ls_number_reflns 13054
_refine_ls_R_factor_gt 0.0543
_refine_ls_shift/su_max 0.0010
_refine_ls_structure_factor_coef Fsqd
_refine_ls_weighting_details 'w = 1/[?^2^(Fo^2^)+(0.0677P)^2^+16.3280P] where P=(Fo^2^+2Fc^2^)/3'
_refine_ls_weighting_scheme calc
_refine_ls_wR_factor_ref 0.1445
_reflns_number_gt 11289
_reflns_number_total 13054
_reflns_threshold_expression F^2^>2.0?(F^2^)
_cod_data_source_file ic102070c_si_002.cif
_cod_data_source_block '__100201_Mo_Cu'
_cod_original_formula_sum 'C40 H34 Cu2 Mo2 O S12 '
_cod_database_code 4324753

loop_
_symmetry_equiv_pos_site_id
_symmetry_equiv_pos_as_xyz
1 +X,+Y,+Z
2 1/2-X,1/2+Y,+Z
3 +X,1/2-Y,1/2+Z
4 1/2-X,-Y,1/2+Z
5 -X,-Y,-Z
6 1/2+X,1/2-Y,-Z
7 -X,1/2+Y,1/2-Z
8 1/2+X,+Y,1/2-Z

loop_
_atom_site_label
_atom_site_type_symbol
_atom_site_fract_x
_atom_site_fract_y
_atom_site_fract_z
_atom_site_U_iso_or_equiv
_atom_site_adp_type
_atom_site_occupancy
_atom_site_symmetry_multiplicity
_atom_site_calc_flag
_atom_site_refinement_flags
Mo(1) Mo 0.666351(14) 0.249464(13) 0.086020(13) 0.02559(7) Uani 1.00 1 d .
Mo(2) Mo 0.729373(16) 0.504570(14) -0.000227(13) 0.02667(7) Uani 1.00 1 d .
Cu(1) Cu 0.74035(2) 0.14022(2) 0.05714(2) 0.03007(11) Uani 1.00 1 d .
Cu(2) Cu 0.69619(2) 0.38195(2) 0.05009(2) 0.02875(10) Uani 1.00 1 d .
S(1) S 0.62832(4) 0.15433(4) 0.03173(4) 0.02771(15) Uani 1.00 1 d .
S(2) S 0.64930(5) 0.17805(5) 0.17099(4) 0.03334(18) Uani 1.00 1 d .
S(3) S 0.55371(5) 0.28404(5) 0.06884(5) 0.0358(2) Uani 1.00 1 d .
S(4) S 0.66791(5) 0.34975(4) 0.14645(4) 0.03000(17) Uani 1.00 1 d .
S(5) S 0.71068(5) 0.28744(4) -0.00951(4) 0.02969(16) Uani 1.00 1 d .
S(6) S 0.78523(5) 0.23278(4) 0.10744(4) 0.03164(17) Uani 1.00 1 d .
S(7) S 0.69744(5) 0.61444(4) -0.03246(4) 0.03149(17) Uani 1.00 1 d .
S(8) S 0.82812(5) 0.52741(5) -0.05637(4) 0.03396(18) Uani 1.00 1 d .
S(9) S 0.70785(5) 0.54844(4) 0.10080(4) 0.03010(16) Uani 1.00 1 d .
S(10) S 0.80326(5) 0.43308(4) 0.05319(4) 0.02958(16) Uani 1.00 1 d .
S(11) S 0.71401(6) 0.44433(5) -0.09158(4) 0.0356(2) Uani 1.00 1 d .
S(12) S 0.61681(5) 0.46079(4) 0.01690(4) 0.03278(17) Uani 1.00 1 d .
O(1) O 0.9273(3) 0.2067(4) 0.2490(5) 0.177(4) Uani 1.00 1 d .
C(1) C 0.58783(18) 0.10257(17) 0.08397(16) 0.0300(6) Uani 1.00 1 d .
C(2) C 0.5475(2) 0.0502(2) 0.06336(18) 0.0367(7) Uani 1.00 1 d .
C(3) C 0.5187(2) 0.0071(2) 0.1045(2) 0.0441(9) Uani 1.00 1 d .
C(4) C 0.5294(2) 0.0159(2) 0.1651(2) 0.0461(10) Uani 1.00 1 d .
C(5) C 0.5692(2) 0.0676(2) 0.18603(18) 0.0391(8) Uani 1.00 1 d .
C(6) C 0.59842(19) 0.11250(18) 0.14550(17) 0.0316(6) Uani 1.00 1 d .
C(7) C 0.5359(2) 0.35365(19) 0.11199(18) 0.0364(7) Uani 1.00 1 d .
C(8) C 0.4713(2) 0.3818(2) 0.1100(2) 0.0453(9) Uani 1.00 1 d .
C(9) C 0.4579(2) 0.4393(2) 0.1422(2) 0.0538(12) Uani 1.00 1 d .
C(10) C 0.5079(2) 0.4686(2) 0.1767(2) 0.0555(13) Uani 1.00 1 d .
C(11) C 0.5719(2) 0.4407(2) 0.18045(19) 0.0451(10) Uani 1.00 1 d .
C(12) C 0.5859(2) 0.38310(18) 0.14748(16) 0.0327(7) Uani 1.00 1 d .
C(13) C 0.7995(2) 0.28959(18) -0.00360(18) 0.0339(7) Uani 1.00 1 d .
C(14) C 0.8378(2) 0.3166(2) -0.0504(2) 0.0419(9) Uani 1.00 1 d .
C(15) C 0.9065(2) 0.3262(2) -0.0428(2) 0.0505(11) Uani 1.00 1 d .
C(16) C 0.9382(2) 0.3077(2) 0.0103(2) 0.0524(11) Uani 1.00 1 d .
C(17) C 0.9016(2) 0.2792(2) 0.0562(2) 0.0406(8) Uani 1.00 1 d .
C(18) C 0.83190(19) 0.26985(18) 0.04928(19) 0.0344(7) Uani 1.00 1 d .
C(19) C 0.7490(2) 0.6296(2) -0.09515(17) 0.0384(8) Uani 1.00 1 d .
C(20) C 0.7317(2) 0.6820(2) -0.13441(19) 0.0485(10) Uani 1.00 1 d .
C(21) C 0.7743(3) 0.6951(2) -0.1831(2) 0.0618(14) Uani 1.00 1 d .
C(22) C 0.8318(3) 0.6576(3) -0.1926(2) 0.0643(15) Uani 1.00 1 d .
C(23) C 0.8474(3) 0.6055(2) -0.1551(2) 0.0550(12) Uani 1.00 1 d .
C(24) C 0.8058(2) 0.5915(2) -0.10586(17) 0.0386(8) Uani 1.00 1 d .
C(25) C 0.7602(2) 0.50415(18) 0.15063(17) 0.0326(7) Uani 1.00 1 d .
C(26) C 0.7570(2) 0.5172(2) 0.21265(18) 0.0419(8) Uani 1.00 1 d .
C(27) C 0.7939(2) 0.4779(2) 0.2520(2) 0.0504(10) Uani 1.00 1 d .
C(28) C 0.8344(2) 0.4273(2) 0.2305(2) 0.0518(11) Uani 1.00 1 d .
C(29) C 0.8387(2) 0.4147(2) 0.17002(19) 0.0413(8) Uani 1.00 1 d .
C(30) C 0.80153(19) 0.45343(18) 0.12988(17) 0.0320(7) Uani 1.00 1 d .
C(31) C 0.6319(2) 0.4132(2) -0.09644(19) 0.0411(9) Uani 1.00 1 d .
C(32) C 0.6098(3) 0.3799(2) -0.1484(2) 0.0547(12) Uani 1.00 1 d .
C(33) C 0.5432(3) 0.3597(2) -0.1517(2) 0.0706(18) Uani 1.00 1 d .
C(34) C 0.4990(3) 0.3709(2) -0.1055(2) 0.0642(16) Uani 1.00 1 d .
C(35) C 0.5198(2) 0.4021(2) -0.0533(2) 0.0513(11) Uani 1.00 1 d .
C(36) C 0.5873(2) 0.42307(19) -0.0492(2) 0.0404(9) Uani 1.00 1 d .
C(37) C 0.9343(10) 0.2600(7) 0.2508(7) 0.185(6) Uani 1.00 1 d .
C(38) C 0.9886(4) 0.3026(5) 0.2285(6) 0.153(6) Uani 1.00 1 d .
C(39) C 0.8670(6) 0.1678(7) 0.2698(6) 0.159(5) Uani 1.00 1 d .
C(40) C 0.8849(6) 0.1079(7) 0.2858(8) 0.235(10) Uani 1.00 1 d .
H(1) H 0.5400 0.0442 0.0216 0.044 Uiso 1.00 1 c R
H(2) H 0.4915 -0.0287 0.0909 0.053 Uiso 1.00 1 c R
H(3) H 0.5092 -0.0139 0.1929 0.055 Uiso 1.00 1 c R
H(4) H 0.5766 0.0726 0.2278 0.047 Uiso 1.00 1 c R
H(5) H 0.4369 0.3617 0.0867 0.054 Uiso 1.00 1 c R
H(6) H 0.4143 0.4587 0.1406 0.065 Uiso 1.00 1 c R
H(7) H 0.4983 0.5082 0.1982 0.067 Uiso 1.00 1 c R
H(8) H 0.6056 0.4604 0.2050 0.054 Uiso 1.00 1 c R
H(9) H 0.8168 0.3284 -0.0871 0.050 Uiso 1.00 1 c R
H(10) H 0.9323 0.3455 -0.0742 0.061 Uiso 1.00 1 c R
H(11) H 0.9853 0.3147 0.0149 0.063 Uiso 1.00 1 c R
H(12) H 0.9234 0.2660 0.0922 0.049 Uiso 1.00 1 c R
H(13) H 0.6922 0.7077 -0.1279 0.058 Uiso 1.00 1 c R
H(14) H 0.7635 0.7302 -0.2100 0.074 Uiso 1.00 1 c R
H(15) H 0.8608 0.6680 -0.2252 0.077 Uiso 1.00 1 c R
H(16) H 0.8862 0.5791 -0.1625 0.066 Uiso 1.00 1 c R
H(17) H 0.7299 0.5525 0.2274 0.050 Uiso 1.00 1 c R
H(18) H 0.7912 0.4859 0.2939 0.060 Uiso 1.00 1 c R
H(19) H 0.8595 0.4009 0.2578 0.062 Uiso 1.00 1 c R
H(20) H 0.8668 0.3800 0.1556 0.050 Uiso 1.00 1 c R
H(21) H 0.6401 0.3714 -0.1805 0.066 Uiso 1.00 1 c R
H(22) H 0.5278 0.3376 -0.1868 0.085 Uiso 1.00 1 c R
H(23) H 0.4534 0.3570 -0.1093 0.077 Uiso 1.00 1 c R
H(24) H 0.4893 0.4091 -0.0211 0.062 Uiso 1.00 1 c R
H(25) H 0.9311 0.2710 0.2940 0.222 Uiso 1.00 1 c R
H(26) H 0.8930 0.2784 0.2323 0.222 Uiso 1.00 1 c R
H(27) H 1.0240 0.3060 0.2589 0.184 Uiso 1.00 1 c R
H(28) H 0.9707 0.3469 0.2198 0.184 Uiso 1.00 1 c R
H(29) H 1.0074 0.2833 0.1918 0.184 Uiso 1.00 1 c R
H(30) H 0.8458 0.1908 0.3043 0.191 Uiso 1.00 1 c R
H(31) H 0.8334 0.1653 0.2371 0.191 Uiso 1.00 1 c R
H(32) H 0.8846 0.0787 0.2506 0.281 Uiso 1.00 1 c R
H(33) H 0.8532 0.0909 0.3157 0.281 Uiso 1.00 1 c R
H(34) H 0.9304 0.1090 0.3029 0.281 Uiso 1.00 1 c R

loop_
_atom_site_aniso_label
_atom_site_aniso_U_11
_atom_site_aniso_U_22
_atom_site_aniso_U_33
_atom_site_aniso_U_12
_atom_site_aniso_U_13
_atom_site_aniso_U_23
Mo(1) 0.02852(15) 0.02072(14) 0.02754(15) 0.00113(10) 0.00016(10) -0.00157(10)
Mo(2) 0.03114(16) 0.02106(14) 0.02782(15) -0.00079(10) -0.00233(10) -0.00105(10)
Cu(1) 0.0319(2) 0.0224(2) 0.0359(2) 0.00113(16) 0.00071(17) -0.00075(16)
Cu(2) 0.0337(2) 0.0223(2) 0.0303(2) 0.00044(16) -0.00086(16) -0.00031(15)
S(1) 0.0329(4) 0.0234(3) 0.0268(3) -0.0001(3) -0.0004(3) -0.0011(2)
S(2) 0.0423(4) 0.0304(4) 0.0273(3) -0.0052(3) -0.0010(3) -0.0004(3)
S(3) 0.0290(4) 0.0325(4) 0.0461(5) 0.0013(3) -0.0026(3) -0.0037(3)
S(4) 0.0365(4) 0.0251(3) 0.0284(3) 0.0007(3) 0.0002(3) -0.0034(3)
S(5) 0.0359(4) 0.0233(3) 0.0299(3) 0.0003(3) 0.0013(3) -0.0016(3)
S(6) 0.0326(4) 0.0263(3) 0.0360(4) 0.0004(3) -0.0040(3) -0.0020(3)
S(7) 0.0368(4) 0.0240(3) 0.0337(4) 0.0002(3) -0.0065(3) 0.0006(3)
S(8) 0.0372(4) 0.0332(4) 0.0314(4) -0.0003(3) 0.0022(3) -0.0021(3)
S(9) 0.0355(4) 0.0236(3) 0.0312(4) -0.0006(3) 0.0029(3) -0.0013(3)
S(10) 0.0324(4) 0.0254(3) 0.0309(4) 0.0017(3) -0.0021(3) -0.0019(3)
S(11) 0.0493(5) 0.0283(4) 0.0293(4) -0.0022(3) -0.0057(3) -0.0023(3)
S(12) 0.0314(4) 0.0263(3) 0.0407(4) -0.0009(3) -0.0041(3) 0.0019(3)
O(1) 0.083(4) 0.148(6) 0.299(12) 0.026(4) 0.001(6) -0.126(8)
C(1) 0.0307(16) 0.0282(16) 0.0312(16) -0.0006(13) -0.0002(13) 0.0009(12)
C(2) 0.0352(18) 0.041(2) 0.0336(17) -0.0068(15) -0.0028(14) -0.0021(15)
C(3) 0.043(2) 0.042(2) 0.048(2) -0.0141(17) 0.0006(18) -0.0021(17)
C(4) 0.051(2) 0.046(2) 0.042(2) -0.0163(19) 0.0075(18) 0.0077(17)
C(5) 0.041(2) 0.043(2) 0.0331(18) -0.0094(16) 0.0022(15) 0.0020(15)
C(6) 0.0327(16) 0.0281(16) 0.0339(17) -0.0016(13) 0.0040(13) -0.0002(13)
C(7) 0.0353(18) 0.0340(18) 0.0400(19) 0.0084(14) 0.0081(15) 0.0046(14)
C(8) 0.038(2) 0.049(2) 0.049(2) 0.0118(18) 0.0103(18) 0.0108(18)
C(9) 0.054(2) 0.052(2) 0.056(2) 0.025(2) 0.022(2) 0.016(2)
C(10) 0.079(3) 0.040(2) 0.048(2) 0.026(2) 0.027(2) 0.0048(19)
C(11) 0.067(2) 0.0340(19) 0.0348(19) 0.0100(18) 0.0144(19) -0.0010(15)
C(12) 0.0422(19) 0.0262(15) 0.0296(16) 0.0039(14) 0.0082(14) 0.0004(12)
C(13) 0.0385(19) 0.0227(15) 0.0406(19) -0.0018(13) 0.0100(14) -0.0061(13)
C(14) 0.049(2) 0.0279(18) 0.049(2) -0.0014(16) 0.0144(18) -0.0045(16)
C(15) 0.045(2) 0.041(2) 0.066(2) -0.0053(18) 0.023(2) -0.007(2)
C(16) 0.0298(19) 0.044(2) 0.084(3) -0.0023(17) 0.015(2) -0.012(2)
C(17) 0.0301(17) 0.0306(18) 0.061(2) 0.0016(14) 0.0013(16) -0.0062(17)
C(18) 0.0322(17) 0.0216(15) 0.049(2) -0.0005(12) 0.0032(15) -0.0079(14)
C(19) 0.058(2) 0.0296(17) 0.0282(17) -0.0075(16) -0.0116(16) -0.0001(14)
C(20) 0.075(3) 0.036(2) 0.034(2) 0.002(2) -0.009(2) 0.0041(16)
C(21) 0.098(4) 0.054(2) 0.034(2) -0.010(2) -0.009(2) 0.013(2)
C(22) 0.091(4) 0.069(3) 0.033(2) -0.008(3) 0.009(2) 0.010(2)
C(23) 0.068(3) 0.067(3) 0.0299(19) -0.007(2) 0.009(2) 0.0014(19)
C(24) 0.054(2) 0.0363(19) 0.0258(16) -0.0052(17) -0.0030(15) -0.0019(14)
C(25) 0.0405(19) 0.0288(17) 0.0286(16) -0.0042(14) -0.0016(14) -0.0017(12)
C(26) 0.056(2) 0.0370(19) 0.0333(19) -0.0035(18) -0.0025(17) -0.0066(16)
C(27) 0.062(2) 0.059(2) 0.0303(18) -0.005(2) -0.0041(19) 0.0003(19)
C(28) 0.063(2) 0.055(2) 0.037(2) 0.002(2) -0.0151(19) 0.0061(19)
C(29) 0.046(2) 0.040(2) 0.038(2) 0.0037(17) -0.0074(16) -0.0014(16)
C(30) 0.0340(17) 0.0296(16) 0.0325(17) -0.0054(13) -0.0008(13) -0.0010(13)
C(31) 0.055(2) 0.0273(17) 0.041(2) -0.0049(16) -0.0155(18) 0.0058(15)
C(32) 0.080(3) 0.038(2) 0.046(2) -0.008(2) -0.022(2) 0.0019(18)
C(33) 0.101(4) 0.045(2) 0.065(3) -0.028(2) -0.049(3) 0.005(2)
C(34) 0.071(3) 0.051(2) 0.070(3) -0.029(2) -0.035(2) 0.020(2)
C(35) 0.049(2) 0.041(2) 0.064(2) -0.0140(19) -0.022(2) 0.015(2)
C(36) 0.044(2) 0.0278(17) 0.049(2) -0.0050(15) -0.0161(17) 0.0080(15)
C(37) 0.24(2) 0.152(13) 0.160(13) -0.012(14) 0.037(13) 0.024(11)
C(38) 0.081(5) 0.131(7) 0.246(13) 0.041(5) -0.068(6) -0.143(9)
C(39) 0.116(9) 0.161(11) 0.201(14) 0.030(8) 0.057(9) 0.034(10)
C(40) 0.106(9) 0.193(15) 0.40(2) 0.027(10) -0.036(13) -0.139(17)

loop_
_atom_type_symbol
_atom_type_description
_atom_type_scat_dispersion_real
_atom_type_scat_dispersion_imag
_atom_type_scat_source
C C 0.003 0.002
;
International Tables for Crystallography
(1992, Vol. C, Tables 4.2.6.8 and 6.1.1.4)
;
H H 0.000 0.000
;
International Tables for Crystallography
(1992, Vol. C, Table 6.1.1.4)
;
O O 0.011 0.006
;
International Tables for Crystallography
(1992, Vol. C, Tables 4.2.6.8 and 6.1.1.4)
;
Mo Mo -1.683 0.686
;
International Tables for Crystallography
(1992, Vol. C, Tables 4.2.6.8 and 6.1.1.4)
;
Cu Cu 0.320 1.265
;
International Tables for Crystallography
(1992, Vol. C, Tables 4.2.6.8 and 6.1.1.4)
;
S S 0.125 0.123
;
International Tables for Crystallography
(1992, Vol. C, Tables 4.2.6.8 and 6.1.1.4)
;

loop_
_geom_angle_atom_site_label_1
_geom_angle_atom_site_label_2
_geom_angle_atom_site_label_3
_geom_angle
_geom_angle_publ_flag
_geom_angle_site_symmetry_1
_geom_angle_site_symmetry_3
Cu(1) Mo(1) Cu(2) 125.314(15) yes . .
Cu(1) Mo(1) S(1) 53.30(2) yes . .
Cu(1) Mo(1) S(2) 77.26(2) yes . .
Cu(1) Mo(1) S(3) 135.00(2) yes . .
Cu(1) Mo(1) S(4) 142.80(2) yes . .
Cu(1) Mo(1) S(5) 81.44(2) yes . .
Cu(1) Mo(1) S(6) 53.93(2) yes . .
Cu(2) Mo(1) S(1) 132.37(2) yes . .
Cu(2) Mo(1) S(2) 144.27(2) yes . .
Cu(2) Mo(1) S(3) 82.85(2) yes . .
Cu(2) Mo(1) S(4) 51.31(2) yes . .
Cu(2) Mo(1) S(5) 51.89(2) yes . .
Cu(2) Mo(1) S(6) 89.03(2) yes . .
S(1) Mo(1) S(2) 82.88(3) yes . .
S(1) Mo(1) S(3) 81.70(3) yes . .
S(1) Mo(1) S(4) 162.26(3) yes . .
S(1) Mo(1) S(5) 85.51(3) yes . .
S(1) Mo(1) S(6) 107.19(2) yes . .
S(2) Mo(1) S(3) 99.81(3) yes . .
S(2) Mo(1) S(4) 93.50(3) yes . .
S(2) Mo(1) S(5) 158.66(3) yes . .
S(2) Mo(1) S(6) 84.19(3) yes . .
S(3) Mo(1) S(4) 81.82(3) yes . .
S(3) Mo(1) S(5) 96.14(3) yes . .
S(3) Mo(1) S(6) 170.73(3) yes . .
S(4) Mo(1) S(5) 102.77(3) yes . .
S(4) Mo(1) S(6) 89.62(3) yes . .
S(5) Mo(1) S(6) 82.22(3) yes . .
Cu(2) Mo(2) S(7) 150.42(2) yes . .
Cu(2) Mo(2) S(8) 125.39(2) yes . .
Cu(2) Mo(2) S(9) 84.71(2) yes . .
Cu(2) Mo(2) S(10) 53.68(2) yes . .
Cu(2) Mo(2) S(11) 82.20(2) yes . .
Cu(2) Mo(2) S(12) 53.08(2) yes . .
S(7) Mo(2) S(8) 83.20(3) yes . .
S(7) Mo(2) S(9) 84.16(3) yes . .
S(7) Mo(2) S(10) 150.22(3) yes . .
S(7) Mo(2) S(11) 100.22(3) yes . .
S(7) Mo(2) S(12) 97.94(3) yes . .
S(8) Mo(2) S(9) 123.95(3) yes . .
S(8) Mo(2) S(10) 82.68(3) yes . .
S(8) Mo(2) S(11) 75.71(3) yes . .
S(8) Mo(2) S(12) 155.87(3) yes . .
S(9) Mo(2) S(10) 82.23(3) yes . .
S(9) Mo(2) S(11) 160.33(3) yes . .
S(9) Mo(2) S(12) 80.01(3) yes . .
S(10) Mo(2) S(11) 101.49(3) yes . .
S(10) Mo(2) S(12) 105.57(3) yes . .
S(11) Mo(2) S(12) 80.39(3) yes . .
Mo(1) Cu(1) S(1) 55.95(2) yes . .
Mo(1) Cu(1) S(6) 56.68(2) yes . .
Mo(1) Cu(1) S(7) 130.37(2) yes . 2_645
Mo(1) Cu(1) S(9) 141.30(2) yes . 2_645
S(1) Cu(1) S(6) 112.58(3) yes . .
S(1) Cu(1) S(7) 108.42(3) yes . 2_645
S(1) Cu(1) S(9) 128.66(3) yes . 2_645
S(6) Cu(1) S(7) 111.92(3) yes . 2_645
S(6) Cu(1) S(9) 105.19(3) yes . 2_645
S(7) Cu(1) S(9) 87.14(3) yes 2_645 2_645
Mo(1) Cu(2) Mo(2) 172.289(19) yes . .
Mo(1) Cu(2) S(4) 54.95(2) yes . .
Mo(1) Cu(2) S(5) 54.81(2) yes . .
Mo(1) Cu(2) S(10) 125.95(2) yes . .
Mo(1) Cu(2) S(12) 125.50(2) yes . .
Mo(2) Cu(2) S(4) 132.74(2) yes . .
Mo(2) Cu(2) S(5) 117.50(2) yes . .
Mo(2) Cu(2) S(10) 54.13(2) yes . .
Mo(2) Cu(2) S(12) 55.61(2) yes . .
S(4) Cu(2) S(5) 109.28(3) yes . .
S(4) Cu(2) S(10) 108.23(3) yes . .
S(4) Cu(2) S(12) 108.58(3) yes . .
S(5) Cu(2) S(10) 105.11(3) yes . .
S(5) Cu(2) S(12) 116.84(3) yes . .
S(10) Cu(2) S(12) 108.48(3) yes . .
Mo(1) S(1) Cu(1) 70.75(2) yes . .
Mo(1) S(1) C(1) 106.46(12) yes . .
Cu(1) S(1) C(1) 101.77(12) yes . .
Mo(1) S(2) C(6) 105.96(12) yes . .
Mo(1) S(3) C(7) 109.80(14) yes . .
Mo(1) S(4) Cu(2) 73.74(2) yes . .
Mo(1) S(4) C(12) 108.21(12) yes . .
Cu(2) S(4) C(12) 97.44(12) yes . .
Mo(1) S(5) Cu(2) 73.30(2) yes . .
Mo(1) S(5) C(13) 107.65(13) yes . .
Cu(2) S(5) C(13) 93.45(12) yes . .
Mo(1) S(6) Cu(1) 69.38(2) yes . .
Mo(1) S(6) C(18) 107.88(13) yes . .
Cu(1) S(6) C(18) 100.56(13) yes . .
Mo(2) S(7) Cu(1) 79.35(2) yes . 2_655
Mo(2) S(7) C(19) 104.09(14) yes . .
Cu(1) S(7) C(19) 108.98(14) yes 2_655 .
Mo(2) S(8) C(24) 105.48(15) yes . .
Mo(2) S(9) Cu(1) 79.90(3) yes . 2_655
Mo(2) S(9) C(25) 107.11(12) yes . .
Cu(1) S(9) C(25) 113.90(13) yes 2_655 .
Mo(2) S(10) Cu(2) 72.19(3) yes . .
Mo(2) S(10) C(30) 109.57(12) yes . .
Cu(2) S(10) C(30) 96.45(12) yes . .
Mo(2) S(11) C(31) 110.70(14) yes . .
Mo(2) S(12) Cu(2) 71.30(3) yes . .
Mo(2) S(12) C(36) 109.32(14) yes . .
Cu(2) S(12) C(36) 101.28(13) yes . .
C(37) O(1) C(39) 127.4(13) yes . .
S(1) C(1) C(2) 119.3(2) yes . .
S(1) C(1) C(6) 119.7(2) yes . .
C(2) C(1) C(6) 120.9(3) yes . .
C(1) C(2) C(3) 119.3(3) yes . .
C(2) C(3) C(4) 120.3(4) yes . .
C(3) C(4) C(5) 120.9(4) yes . .
C(4) C(5) C(6) 120.1(3) yes . .
S(2) C(6) C(1) 120.7(2) yes . .
S(2) C(6) C(5) 120.9(2) yes . .
C(1) C(6) C(5) 118.5(3) yes . .
S(3) C(7) C(8) 119.6(3) yes . .
S(3) C(7) C(12) 120.7(2) yes . .
C(8) C(7) C(12) 119.6(3) yes . .
C(7) C(8) C(9) 119.7(4) yes . .
C(8) C(9) C(10) 120.3(4) yes . .
C(9) C(10) C(11) 121.0(4) yes . .
C(10) C(11) C(12) 118.9(4) yes . .
S(4) C(12) C(7) 119.1(2) yes . .
S(4) C(12) C(11) 120.4(3) yes . .
C(7) C(12) C(11) 120.5(3) yes . .
S(5) C(13) C(14) 119.6(3) yes . .
S(5) C(13) C(18) 120.8(2) yes . .
C(14) C(13) C(18) 119.3(3) yes . .
C(13) C(14) C(15) 119.7(4) yes . .
C(14) C(15) C(16) 120.7(4) yes . .
C(15) C(16) C(17) 120.4(4) yes . .
C(16) C(17) C(18) 119.4(4) yes . .
S(6) C(18) C(13) 120.0(2) yes . .
S(6) C(18) C(17) 119.5(3) yes . .
C(13) C(18) C(17) 120.4(3) yes . .
S(7) C(19) C(20) 118.8(3) yes . .
S(7) C(19) C(24) 121.0(3) yes . .
C(20) C(19) C(24) 120.2(3) yes . .
C(19) C(20) C(21) 118.4(4) yes . .
C(20) C(21) C(22) 120.8(4) yes . .
C(21) C(22) C(23) 120.5(5) yes . .
C(22) C(23) C(24) 119.8(5) yes . .
S(8) C(24) C(19) 120.2(3) yes . .
S(8) C(24) C(23) 119.5(3) yes . .
C(19) C(24) C(23) 120.2(4) yes . .
S(9) C(25) C(26) 119.9(3) yes . .
S(9) C(25) C(30) 120.6(2) yes . .
C(26) C(25) C(30) 119.4(3) yes . .
C(25) C(26) C(27) 119.3(4) yes . .
C(26) C(27) C(28) 120.4(4) yes . .
C(27) C(28) C(29) 120.7(4) yes . .
C(28) C(29) C(30) 119.5(4) yes . .
S(10) C(30) C(25) 120.4(2) yes . .
S(10) C(30) C(29) 118.9(2) yes . .
C(25) C(30) C(29) 120.5(3) yes . .
S(11) C(31) C(32) 120.8(3) yes . .
S(11) C(31) C(36) 119.7(3) yes . .
C(32) C(31) C(36) 119.5(4) yes . .
C(31) C(32) C(33) 118.8(5) yes . .
C(32) C(33) C(34) 121.4(5) yes . .
C(33) C(34) C(35) 121.0(5) yes . .
C(34) C(35) C(36) 118.3(4) yes . .
S(12) C(36) C(31) 119.0(3) yes . .
S(12) C(36) C(35) 120.1(3) yes . .
C(31) C(36) C(35) 121.0(4) yes . .
O(1) C(37) C(38) 131.5(16) yes . .
O(1) C(39) C(40) 110.4(11) yes . .
C(1) C(2) H(1) 120.3(3) no . .
C(3) C(2) H(1) 120.3(4) no . .
C(2) C(3) H(2) 119.8(4) no . .
C(4) C(3) H(2) 119.8(4) no . .
C(3) C(4) H(3) 119.6(4) no . .
C(5) C(4) H(3) 119.6(4) no . .
C(4) C(5) H(4) 119.9(4) no . .
C(6) C(5) H(4) 119.9(3) no . .
C(7) C(8) H(5) 120.1(4) no . .
C(9) C(8) H(5) 120.1(4) no . .
C(8) C(9) H(6) 119.9(4) no . .
C(10) C(9) H(6) 119.9(4) no . .
C(9) C(10) H(7) 119.5(5) no . .
C(11) C(10) H(7) 119.5(5) no . .
C(10) C(11) H(8) 120.5(4) no . .
C(12) C(11) H(8) 120.5(4) no . .
C(13) C(14) H(9) 120.1(4) no . .
C(15) C(14) H(9) 120.1(4) no . .
C(14) C(15) H(10) 119.6(4) no . .
C(16) C(15) H(10) 119.7(4) no . .
C(15) C(16) H(11) 119.8(5) no . .
C(17) C(16) H(11) 119.8(5) no . .
C(16) C(17) H(12) 120.3(4) no . .
C(18) C(17) H(12) 120.3(4) no . .
C(19) C(20) H(13) 120.8(4) no . .
C(21) C(20) H(13) 120.8(4) no . .
C(20) C(21) H(14) 119.6(5) no . .
C(22) C(21) H(14) 119.6(5) no . .
C(21) C(22) H(15) 119.8(5) no . .
C(23) C(22) H(15) 119.8(6) no . .
C(22) C(23) H(16) 120.1(5) no . .
C(24) C(23) H(16) 120.1(4) no . .
C(25) C(26) H(17) 120.3(4) no . .
C(27) C(26) H(17) 120.3(4) no . .
C(26) C(27) H(18) 119.8(4) no . .
C(28) C(27) H(18) 119.8(4) no . .
C(27) C(28) H(19) 119.6(4) no . .
C(29) C(28) H(19) 119.6(4) no . .
C(28) C(29) H(20) 120.2(4) no . .
C(30) C(29) H(20) 120.2(4) no . .
C(31) C(32) H(21) 120.6(5) no . .
C(33) C(32) H(21) 120.6(5) no . .
C(32) C(33) H(22) 119.3(6) no . .
C(34) C(33) H(22) 119.3(6) no . .
C(33) C(34) H(23) 119.5(6) no . .
C(35) C(34) H(23) 119.5(5) no . .
C(34) C(35) H(24) 120.9(5) no . .
C(36) C(35) H(24) 120.8(4) no . .
O(1) C(37) H(25) 104.4(15) no . .
O(1) C(37) H(26) 104.4(16) no . .
C(38) C(37) H(25) 104.4(14) no . .
C(38) C(37) H(26) 104.4(12) no . .
H(25) C(37) H(26) 105.6(16) no . .
C(37) C(38) H(27) 109.5(12) no . .
C(37) C(38) H(28) 109.5(9) no . .
C(37) C(38) H(29) 109.5(10) no . .
H(27) C(38) H(28) 109.5(10) no . .
H(27) C(38) H(29) 109.5(8) no . .
H(28) C(38) H(29) 109.5(12) no . .
O(1) C(39) H(30) 109.6(11) no . .
O(1) C(39) H(31) 109.6(12) no . .
C(40) C(39) H(30) 109.6(15) no . .
C(40) C(39) H(31) 109.6(13) no . .
H(30) C(39) H(31) 108.1(11) no . .
C(39) C(40) H(32) 109.5 no . .
C(39) C(40) H(33) 109.5 no . .
C(39) C(40) H(34) 109.5 no . .
H(32) C(40) H(33) 109.5 no . .
H(32) C(40) H(34) 109.5 no . .
H(33) C(40) H(34) 109.5 no . .

loop_
_geom_bond_atom_site_label_1
_geom_bond_atom_site_label_2
_geom_bond_distance
_geom_bond_publ_flag
_geom_bond_site_symmetry_2
Mo(1) Cu(1) 2.7213(4) yes .
Mo(1) Cu(2) 2.8468(4) yes .
Mo(1) S(1) 2.3882(8) yes .
Mo(1) S(2) 2.4031(9) yes .
Mo(1) S(3) 2.3717(10) yes .
Mo(1) S(4) 2.4277(8) yes .
Mo(1) S(5) 2.4291(9) yes .
Mo(1) S(6) 2.4297(10) yes .
Mo(2) Cu(2) 2.7902(4) yes .
Mo(2) S(7) 2.4102(8) yes .
Mo(2) S(8) 2.3703(10) yes .
Mo(2) S(9) 2.4582(9) yes .
Mo(2) S(10) 2.3748(9) yes .
Mo(2) S(11) 2.3911(9) yes .
Mo(2) S(12) 2.4310(10) yes .
Cu(1) S(1) 2.3113(8) yes .
Cu(1) S(6) 2.3502(9) yes .
Cu(1) S(7) 2.4060(10) yes 2_645
Cu(1) S(9) 2.3276(9) yes 2_645
Cu(2) S(4) 2.3145(9) yes .
Cu(2) S(5) 2.3387(9) yes .
Cu(2) S(10) 2.3614(10) yes .
Cu(2) S(12) 2.3552(9) yes .
S(1) C(1) 1.758(3) yes .
S(2) C(6) 1.756(3) yes .
S(3) C(7) 1.736(4) yes .
S(4) C(12) 1.760(4) yes .
S(5) C(13) 1.768(4) yes .
S(6) C(18) 1.760(4) yes .
S(7) C(19) 1.759(4) yes .
S(8) C(24) 1.754(4) yes .
S(9) C(25) 1.763(3) yes .
S(10) C(30) 1.760(3) yes .
S(11) C(31) 1.748(4) yes .
S(12) C(36) 1.759(4) yes .
O(1) C(37) 1.082(17) yes .
O(1) C(39) 1.503(15) yes .
C(1) C(2) 1.402(5) yes .
C(1) C(6) 1.403(5) yes .
C(2) C(3) 1.386(6) yes .
C(3) C(4) 1.381(6) yes .
C(4) C(5) 1.388(6) yes .
C(5) C(6) 1.404(5) yes .
C(7) C(8) 1.402(6) yes .
C(7) C(12) 1.401(5) yes .
C(8) C(9) 1.389(6) yes .
C(9) C(10) 1.387(7) yes .
C(10) C(11) 1.390(7) yes .
C(11) C(12) 1.401(5) yes .
C(13) C(14) 1.401(6) yes .
C(13) C(18) 1.401(5) yes .
C(14) C(15) 1.387(6) yes .
C(15) C(16) 1.392(7) yes .
C(16) C(17) 1.381(6) yes .
C(17) C(18) 1.404(5) yes .
C(19) C(20) 1.413(6) yes .
C(19) C(24) 1.385(6) yes .
C(20) C(21) 1.402(7) yes .
C(21) C(22) 1.385(9) yes .
C(22) C(23) 1.379(7) yes .
C(23) C(24) 1.402(6) yes .
C(25) C(26) 1.410(5) yes .
C(25) C(30) 1.389(5) yes .
C(26) C(27) 1.389(6) yes .
C(27) C(28) 1.384(7) yes .
C(28) C(29) 1.375(6) yes .
C(29) C(30) 1.398(5) yes .
C(31) C(32) 1.408(6) yes .
C(31) C(36) 1.392(6) yes .
C(32) C(33) 1.384(9) yes .
C(33) C(34) 1.374(9) yes .
C(34) C(35) 1.386(7) yes .
C(35) C(36) 1.406(6) yes .
C(37) C(38) 1.46(2) yes .
C(39) C(40) 1.31(2) yes .
C(2) H(1) 0.950(4) no .
C(3) H(2) 0.950(4) no .
C(4) H(3) 0.950(4) no .
C(5) H(4) 0.950(4) no .
C(8) H(5) 0.950(4) no .
C(9) H(6) 0.950(5) no .
C(10) H(7) 0.950(4) no .
C(11) H(8) 0.950(4) no .
C(14) H(9) 0.950(4) no .
C(15) H(10) 0.950(5) no .
C(16) H(11) 0.950(4) no .
C(17) H(12) 0.950(4) no .
C(20) H(13) 0.950(5) no .
C(21) H(14) 0.950(5) no .
C(22) H(15) 0.950(5) no .
C(23) H(16) 0.950(5) no .
C(26) H(17) 0.950(4) no .
C(27) H(18) 0.950(4) no .
C(28) H(19) 0.950(5) no .
C(29) H(20) 0.950(4) no .
C(32) H(21) 0.950(5) no .
C(33) H(22) 0.950(6) no .
C(34) H(23) 0.950(6) no .
C(35) H(24) 0.950(5) no .
C(37) H(25) 0.990(16) no .
C(37) H(26) 0.990(18) no .
C(38) H(27) 0.980(11) no .
C(38) H(28) 0.980(10) no .
C(38) H(29) 0.980(12) no .
C(39) H(30) 0.990(14) no .
C(39) H(31) 0.990(14) no .
C(40) H(32) 0.980 no .
C(40) H(33) 0.980 no .
C(40) H(34) 0.980 no .

loop_
_geom_contact_atom_site_label_1
_geom_contact_atom_site_label_2
_geom_contact_distance
_geom_contact_site_symmetry_2
Mo(1) C(1) 3.342(3) .
Mo(1) C(6) 3.343(3) .
Mo(1) C(7) 3.381(3) .
Mo(1) C(12) 3.415(3) .
Mo(1) C(13) 3.411(3) .
Mo(1) C(18) 3.410(3) .
Mo(2) Cu(1) 3.0748(4) 2_655
Mo(2) C(19) 3.312(3) .
Mo(2) C(24) 3.304(4) .
Mo(2) C(25) 3.421(3) .
Mo(2) C(30) 3.396(3) .
Mo(2) C(31) 3.425(4) .
Mo(2) C(36) 3.440(4) .
Cu(1) Mo(2) 3.0748(4) 2_645
Cu(1) S(2) 3.2086(10) .
Cu(1) S(5) 3.3673(9) .
Cu(1) C(1) 3.176(3) .
Cu(1) C(6) 3.482(3) .
Cu(1) C(13) 3.501(3) .
Cu(1) C(18) 3.184(3) .
Cu(1) C(19) 3.411(3) 2_645
Cu(1) C(25) 3.443(3) 2_645
Cu(2) S(3) 3.4712(10) .
Cu(2) S(9) 3.5446(9) .
Cu(2) S(11) 3.4194(10) .
Cu(2) C(7) 3.513(3) .
Cu(2) C(12) 3.084(3) .
Cu(2) C(13) 3.016(3) .
Cu(2) C(18) 3.513(3) .
Cu(2) C(25) 3.563(3) .
Cu(2) C(30) 3.099(3) .
Cu(2) C(31) 3.565(4) .
Cu(2) C(36) 3.204(4) .
S(1) S(2) 3.1709(12) .
S(1) S(3) 3.1134(12) .
S(1) S(5) 3.2703(11) .
S(1) S(8) 3.3372(12) 2_645
S(1) C(2) 2.732(4) .
S(1) C(6) 2.739(3) .
S(1) C(24) 3.568(4) 2_645
S(2) Cu(1) 3.2086(10) .
S(2) S(1) 3.1709(12) .
S(2) S(4) 3.5186(12) .
S(2) S(6) 3.2398(13) .
S(2) C(1) 2.750(3) .
S(2) C(5) 2.754(4) .
S(3) Cu(2) 3.4712(10) .
S(3) S(1) 3.1134(12) .
S(3) S(4) 3.1434(13) .
S(3) S(5) 3.5719(14) .
S(3) C(8) 2.718(4) .
S(3) C(12) 2.732(3) .
S(3) C(16) 3.432(5) 6_455
S(4) S(2) 3.5186(12) .
S(4) S(3) 3.1434(13) .
S(4) S(6) 3.4232(12) .
S(4) C(7) 2.730(4) .
S(4) C(11) 2.748(4) .
S(4) C(22) 3.594(5) 4_665
S(4) C(30) 3.394(3) .
S(5) Cu(1) 3.3673(9) .
S(5) S(1) 3.2703(11) .
S(5) S(3) 3.5719(14) .
S(5) S(6) 3.1947(12) .
S(5) C(14) 2.746(4) .
S(5) C(18) 2.762(3) .
S(5) C(31) 3.551(4) .
S(6) S(2) 3.2398(13) .
S(6) S(4) 3.4232(12) .
S(6) S(5) 3.1947(12) .
S(6) C(13) 2.743(4) .
S(6) C(17) 2.740(4) .
S(7) S(8) 3.1741(13) .
S(7) S(9) 3.2630(12) .
S(7) C(13) 3.584(3) 2_655
S(7) C(20) 2.736(4) .
S(7) C(24) 2.742(4) .
S(8) S(1) 3.3372(12) 2_655
S(8) S(7) 3.1741(13) .
S(8) S(10) 3.1342(12) .
S(8) S(11) 2.9221(14) .
S(8) C(19) 2.728(4) .
S(8) C(23) 2.732(5) .
S(9) Cu(2) 3.5446(9) .
S(9) S(7) 3.2630(12) .
S(9) S(10) 3.1785(12) .
S(9) S(12) 3.1431(12) .
S(9) C(26) 2.752(4) .
S(9) C(30) 2.745(3) .
S(10) S(8) 3.1342(12) .
S(10) S(9) 3.1785(12) .
S(10) C(13) 3.155(3) .
S(10) C(14) 3.362(4) .
S(10) C(18) 3.335(3) .
S(10) C(25) 2.739(3) .
S(10) C(29) 2.725(4) .
S(11) Cu(2) 3.4194(10) .
S(11) S(8) 2.9221(14) .
S(11) S(12) 3.1123(13) .
S(11) C(24) 3.491(4) .
S(11) C(32) 2.749(5) .
S(11) C(36) 2.721(4) .
S(12) S(9) 3.1431(12) .
S(12) S(11) 3.1123(13) .
S(12) C(7) 3.425(4) .
S(12) C(12) 3.363(3) .
S(12) C(31) 2.721(4) .
S(12) C(35) 2.748(5) .
O(1) C(33) 3.433(11) 6_555
O(1) C(38) 2.326(13) .
O(1) C(40) 2.311(18) .
C(1) Mo(1) 3.342(3) .
C(1) Cu(1) 3.176(3) .
C(1) S(2) 2.750(3) .
C(1) C(3) 2.406(5) .
C(1) C(4) 2.769(5) .
C(1) C(5) 2.412(5) .
C(2) S(1) 2.732(4) .
C(2) C(4) 2.400(6) .
C(2) C(5) 2.793(5) .
C(2) C(6) 2.440(5) .
C(3) C(1) 2.406(5) .
C(3) C(5) 2.408(6) .
C(3) C(6) 2.801(5) .
C(4) C(1) 2.769(5) .
C(4) C(2) 2.400(6) .
C(4) C(6) 2.419(5) .
C(4) C(28) 3.551(7) 2_645
C(4) C(29) 3.318(6) 2_645
C(4) C(40) 3.584(15) 8_455
C(5) S(2) 2.754(4) .
C(5) C(1) 2.412(5) .
C(5) C(2) 2.793(5) .
C(5) C(3) 2.408(6) .
C(5) C(27) 3.579(6) 2_645
C(5) C(28) 3.553(6) 2_645
C(5) C(29) 3.597(6) 2_645
C(6) Mo(1) 3.343(3) .
C(6) Cu(1) 3.482(3) .
C(6) S(1) 2.739(3) .
C(6) C(2) 2.440(5) .
C(6) C(3) 2.801(5) .
C(6) C(4) 2.419(5) .
C(6) C(25) 3.555(5) 2_645
C(7) Mo(1) 3.381(3) .
C(7) Cu(2) 3.513(3) .
C(7) S(4) 2.730(4) .
C(7) S(12) 3.425(4) .
C(7) C(9) 2.413(6) .
C(7) C(10) 2.783(6) .
C(7) C(11) 2.431(5) .
C(8) S(3) 2.718(4) .
C(8) C(10) 2.407(6) .
C(8) C(11) 2.803(6) .
C(8) C(12) 2.422(6) .
C(9) C(7) 2.413(6) .
C(9) C(11) 2.417(7) .
C(9) C(12) 2.782(6) .
C(9) C(36) 3.575(6) 5_665
C(10) C(7) 2.783(6) .
C(10) C(8) 2.407(6) .
C(10) C(12) 2.404(6) .
C(11) S(4) 2.748(4) .
C(11) C(7) 2.431(5) .
C(11) C(8) 2.803(6) .
C(11) C(9) 2.417(7) .
C(12) Mo(1) 3.415(3) .
C(12) Cu(2) 3.084(3) .
C(12) S(3) 2.732(3) .
C(12) S(12) 3.363(3) .
C(12) C(8) 2.422(6) .
C(12) C(9) 2.782(6) .
C(12) C(10) 2.404(6) .
C(13) Mo(1) 3.411(3) .
C(13) Cu(1) 3.501(3) .
C(13) Cu(2) 3.016(3) .
C(13) S(6) 2.743(4) .
C(13) S(7) 3.584(3) 2_645
C(13) S(10) 3.155(3) .
C(13) C(15) 2.411(6) .
C(13) C(16) 2.792(6) .
C(13) C(17) 2.435(5) .
C(14) S(5) 2.746(4) .
C(14) S(10) 3.362(4) .
C(14) C(16) 2.414(6) .
C(14) C(17) 2.798(6) .
C(14) C(18) 2.418(6) .
C(14) C(20) 3.573(6) 2_645
C(15) C(13) 2.411(6) .
C(15) C(17) 2.406(6) .
C(15) C(18) 2.775(6) .
C(16) S(3) 3.432(5) 6_555
C(16) C(13) 2.792(6) .
C(16) C(14) 2.414(6) .
C(16) C(18) 2.405(6) .
C(17) S(6) 2.740(4) .
C(17) C(13) 2.435(5) .
C(17) C(14) 2.798(6) .
C(17) C(15) 2.406(6) .
C(18) Mo(1) 3.410(3) .
C(18) Cu(1) 3.184(3) .
C(18) Cu(2) 3.513(3) .
C(18) S(5) 2.762(3) .
C(18) S(10) 3.335(3) .
C(18) C(14) 2.418(6) .
C(18) C(15) 2.775(6) .
C(18) C(16) 2.405(6) .
C(19) Mo(2) 3.312(3) .
C(19) Cu(1) 3.411(3) 2_655
C(19) S(8) 2.728(4) .
C(19) C(21) 2.418(6) .
C(19) C(22) 2.784(7) .
C(19) C(23) 2.416(7) .
C(20) S(7) 2.736(4) .
C(20) C(14) 3.573(6) 2_655
C(20) C(22) 2.423(8) .
C(20) C(23) 2.803(7) .
C(20) C(24) 2.427(6) .
C(21) C(19) 2.418(6) .
C(21) C(23) 2.399(8) .
C(21) C(24) 2.778(6) .
C(22) S(4) 3.594(5) 4_664
C(22) C(19) 2.784(7) .
C(22) C(20) 2.423(8) .
C(22) C(24) 2.406(6) .
C(23) S(8) 2.732(5) .
C(23) C(19) 2.416(7) .
C(23) C(20) 2.803(7) .
C(23) C(21) 2.399(8) .
C(24) Mo(2) 3.304(4) .
C(24) S(1) 3.568(4) 2_655
C(24) S(7) 2.742(4) .
C(24) S(11) 3.491(4) .
C(24) C(20) 2.427(6) .
C(24) C(21) 2.778(6) .
C(24) C(22) 2.406(6) .
C(25) Mo(2) 3.421(3) .
C(25) Cu(1) 3.443(3) 2_655
C(25) Cu(2) 3.563(3) .
C(25) S(10) 2.739(3) .
C(25) C(6) 3.555(5) 2_655
C(25) C(27) 2.416(5) .
C(25) C(28) 2.781(6) .
C(25) C(29) 2.420(5) .
C(26) S(9) 2.752(4) .
C(26) C(28) 2.407(6) .
C(26) C(29) 2.791(6) .
C(26) C(30) 2.416(5) .
C(27) C(5) 3.579(6) 2_655
C(27) C(25) 2.416(5) .
C(27) C(29) 2.399(6) .
C(27) C(30) 2.772(5) .
C(28) C(4) 3.551(7) 2_655
C(28) C(5) 3.553(6) 2_655
C(28) C(25) 2.781(6) .
C(28) C(26) 2.407(6) .
C(28) C(30) 2.396(6) .
C(29) S(10) 2.725(4) .
C(29) C(4) 3.318(6) 2_655
C(29) C(5) 3.597(6) 2_655
C(29) C(25) 2.420(5) .
C(29) C(26) 2.791(6) .
C(29) C(27) 2.399(6) .
C(30) Mo(2) 3.396(3) .
C(30) Cu(2) 3.099(3) .
C(30) S(4) 3.394(3) .
C(30) S(9) 2.745(3) .
C(30) C(26) 2.416(5) .
C(30) C(27) 2.772(5) .
C(30) C(28) 2.396(6) .
C(31) Mo(2) 3.425(4) .
C(31) Cu(2) 3.565(4) .
C(31) S(5) 3.551(4) .
C(31) S(12) 2.721(4) .
C(31) C(33) 2.404(8) .
C(31) C(34) 2.779(7) .
C(31) C(35) 2.434(6) .
C(32) S(11) 2.749(5) .
C(32) C(34) 2.405(8) .
C(32) C(35) 2.809(7) .
C(32) C(36) 2.419(6) .
C(33) O(1) 3.433(11) 6_455
C(33) C(31) 2.404(8) .
C(33) C(35) 2.402(8) .
C(33) C(36) 2.761(7) .
C(34) C(31) 2.779(7) .
C(34) C(32) 2.405(8) .
C(34) C(36) 2.397(7) .
C(35) S(12) 2.748(5) .
C(35) C(31) 2.434(6) .
C(35) C(32) 2.809(7) .
C(35) C(33) 2.402(8) .
C(36) Mo(2) 3.440(4) .
C(36) Cu(2) 3.204(4) .
C(36) S(11) 2.721(4) .
C(36) C(9) 3.575(6) 5_665
C(36) C(32) 2.419(6) .
C(36) C(33) 2.761(7) .
C(36) C(34) 2.397(7) .
C(37) C(39) 2.32(2) .
C(37) C(40) 3.31(2) .
C(38) O(1) 2.326(13) .
C(39) C(37) 2.32(2) .
C(40) O(1) 2.311(18) .
C(40) C(4) 3.584(15) 8_555
C(40) C(37) 3.31(2) .
S(1) H(1) 2.8338(8) .
S(1) H(11) 3.0867(8) 6_455
S(2) H(4) 2.8620(9) .
S(2) H(21) 3.4653(9) 3_555
S(3) H(5) 2.8232(9) .
S(3) H(10) 3.5526(10) 6_455
S(3) H(11) 3.0478(10) 6_455
S(3) H(24) 3.4631(10) .
S(4) H(8) 2.8618(8) .
S(4) H(15) 2.9411(8) 4_665
S(5) H(9) 2.8486(9) .
S(6) H(12) 2.8423(9) .
S(6) H(20) 3.5425(8) .
S(6) H(31) 3.3366(8) .
S(7) H(5) 2.9658(9) 5_665
S(7) H(6) 3.5931(9) 5_665
S(7) H(13) 2.8412(8) .
S(8) H(1) 3.1608(9) 2_655
S(8) H(2) 3.3305(9) 6_555
S(8) H(16) 2.8318(9) .
S(9) H(8) 3.5582(9) .
S(9) H(17) 2.8596(8) .
S(10) H(20) 2.8205(9) .
S(11) H(6) 3.3890(11) 5_665
S(11) H(9) 3.1005(10) .
S(11) H(18) 2.9186(9) 4_664
S(11) H(21) 2.8703(10) .
S(11) H(33) 3.522 3_554
S(12) H(24) 2.8633(9) .
S(12) H(24) 3.3615(8) 5_665
O(1) H(22) 2.588(9) 6_555
O(1) H(23) 3.411(11) 6_555
O(1) H(25) 1.638(10) .
O(1) H(26) 1.638(9) .
O(1) H(27) 2.780(8) .
O(1) H(28) 3.021(9) .
O(1) H(29) 2.556(9) .
O(1) H(30) 2.058(9) .
O(1) H(31) 2.058(8) .
O(1) H(32) 2.713 .
O(1) H(33) 3.133 .
O(1) H(34) 2.306 .
C(1) H(1) 2.052(3) .
C(1) H(2) 3.265(3) .
C(1) H(4) 3.274(3) .
C(1) H(10) 3.266(3) 6_455
C(1) H(11) 3.433(3) 6_455
C(2) H(1) 3.197(4) 5_655
C(2) H(2) 2.033(4) .
C(2) H(2) 3.553(4) 5_655
C(2) H(3) 3.254(4) .
C(2) H(10) 3.114(4) 6_455
C(2) H(11) 3.460(4) 6_455
C(3) H(1) 2.038(4) .
C(3) H(1) 3.215(4) 5_655
C(3) H(3) 2.026(4) .
C(3) H(4) 3.262(4) .
C(3) H(10) 3.493(4) 6_455
C(3) H(16) 3.404(4) 6_455
C(3) H(34) 3.399 8_455
C(4) H(1) 3.258(4) .
C(4) H(2) 2.029(4) .
C(4) H(4) 2.036(4) .
C(4) H(7) 3.103(4) 7_645
C(4) H(16) 3.423(4) 6_455
C(4) H(20) 3.431(4) 2_645
C(4) H(34) 2.808 8_455
C(5) H(2) 3.262(4) .
C(5) H(3) 2.032(4) .
C(5) H(7) 3.145(4) 7_645
C(5) H(21) 3.516(4) 3_555
C(5) H(22) 3.516(4) 3_555
C(5) H(34) 2.887 8_455
C(6) H(1) 3.296(3) .
C(6) H(3) 3.275(3) .
C(6) H(4) 2.051(3) .
C(6) H(34) 3.527 8_455
C(7) H(5) 2.050(3) .
C(7) H(6) 3.272(3) .
C(7) H(8) 3.290(3) .
C(7) H(24) 3.304(3) .
C(7) H(25) 3.390(3) 8_455
C(7) H(27) 3.045(3) 8_455
C(8) H(6) 2.036(4) .
C(8) H(7) 3.261(4) .
C(8) H(24) 2.996(4) .
C(8) H(25) 3.195(4) 8_455
C(8) H(27) 3.461(4) 8_455
C(9) H(5) 2.038(5) .
C(9) H(7) 2.031(5) .
C(9) H(8) 3.274(5) .
C(9) H(19) 3.063(5) 8_455
C(10) H(3) 2.950(4) 7_655
C(10) H(4) 3.425(5) 7_655
C(10) H(5) 3.264(5) .
C(10) H(6) 2.034(5) .
C(10) H(8) 2.044(5) .
C(10) H(19) 3.557(5) 8_455
C(10) H(27) 3.587(4) 8_455
C(10) H(28) 3.446(4) 8_455
C(10) H(32) 3.490 2_655
C(11) H(3) 3.378(4) 7_655
C(11) H(6) 3.270(5) .
C(11) H(7) 2.034(4) .
C(11) H(15) 3.316(4) 4_665
C(11) H(27) 3.174(4) 8_455
C(11) H(28) 3.543(4) 8_455
C(11) H(32) 3.303 2_655
C(12) H(5) 3.281(3) .
C(12) H(7) 3.262(3) .
C(12) H(8) 2.053(3) .
C(12) H(15) 3.200(3) 4_665
C(12) H(27) 2.876(3) 8_455
C(13) H(9) 2.050(3) .
C(13) H(10) 3.268(3) .
C(13) H(12) 3.292(3) .
C(13) H(13) 3.231(3) 2_645
C(14) H(10) 2.032(4) .
C(14) H(11) 3.268(4) .
C(14) H(13) 2.856(4) 2_645
C(14) H(30) 3.250(4) 3_554
C(14) H(33) 3.533 3_554
C(15) H(9) 2.036(4) .
C(15) H(11) 2.038(5) .
C(15) H(12) 3.265(5) .
C(16) H(9) 3.270(5) .
C(16) H(10) 2.037(5) .
C(16) H(12) 2.033(5) .
C(17) H(10) 3.260(4) .
C(17) H(11) 2.028(4) .
C(17) H(20) 3.084(4) .
C(17) H(23) 3.158(4) 6_555
C(18) H(9) 3.278(4) .
C(18) H(11) 3.265(3) .
C(18) H(12) 2.055(3) .
C(18) H(20) 3.320(3) .
C(19) H(13) 2.068(4) .
C(19) H(14) 3.278(3) .
C(19) H(16) 3.273(4) .
C(19) H(18) 3.488(3) 4_664
C(20) H(9) 3.275(4) 2_655
C(20) H(14) 2.045(4) .
C(20) H(15) 3.278(5) .
C(20) H(19) 3.441(4) 4_664
C(20) H(30) 3.286(4) 4_664
C(21) H(13) 2.057(6) .
C(21) H(15) 2.031(6) .
C(21) H(16) 3.256(6) .
C(21) H(19) 3.538(6) 4_664
C(21) H(30) 3.322(6) 4_664
C(22) H(8) 3.522(5) 4_664
C(22) H(13) 3.282(6) .
C(22) H(14) 2.030(6) .
C(22) H(16) 2.029(6) .
C(22) H(27) 3.301(6) 5_765
C(22) H(29) 3.403(6) 5_765
C(23) H(2) 3.550(5) 6_555
C(23) H(8) 3.518(4) 4_664
C(23) H(14) 3.252(5) .
C(23) H(15) 2.026(4) .
C(23) H(18) 3.499(5) 4_664
C(24) H(13) 3.286(4) .
C(24) H(15) 3.264(3) .
C(24) H(16) 2.050(4) .
C(24) H(18) 3.337(4) 4_664
C(25) H(8) 3.414(3) .
C(25) H(17) 2.060(3) .
C(25) H(18) 3.275(3) .
C(25) H(20) 3.276(3) .
C(26) H(4) 3.502(4) 2_655
C(26) H(8) 3.219(4) .
C(26) H(18) 2.035(4) .
C(26) H(19) 3.262(4) .
C(26) H(31) 3.521(4) 2_655
C(26) H(32) 3.184 2_655
C(26) H(33) 3.502 2_655
C(27) H(4) 3.245(5) 2_655
C(27) H(6) 3.406(4) 8_555
C(27) H(17) 2.041(5) .
C(27) H(19) 2.030(5) .
C(27) H(20) 3.256(4) .
C(28) H(3) 3.425(5) 2_655
C(28) H(4) 3.418(5) 2_655
C(28) H(6) 3.344(4) 8_555
C(28) H(17) 3.265(5) .
C(28) H(18) 2.031(4) .
C(28) H(20) 2.027(4) .
C(28) H(26) 3.214(5) .
C(28) H(28) 3.159(5) .
C(29) H(3) 3.380(4) 2_655
C(29) H(18) 3.252(4) .
C(29) H(19) 2.021(4) .
C(29) H(26) 3.258(4) .
C(29) H(28) 3.154(4) .
C(30) H(17) 3.276(3) .
C(30) H(19) 3.254(3) .
C(30) H(20) 2.048(3) .
C(31) H(6) 2.909(4) 5_665
C(31) H(18) 3.528(4) 4_664
C(31) H(21) 2.061(4) .
C(31) H(22) 3.263(4) .
C(31) H(24) 3.293(4) .
C(32) H(4) 2.997(5) 3_554
C(32) H(6) 3.288(4) 5_665
C(32) H(7) 3.304(5) 5_665
C(32) H(18) 3.580(5) 4_664
C(32) H(22) 2.027(5) .
C(32) H(23) 3.256(6) .
C(33) H(4) 3.084(6) 3_554
C(33) H(7) 2.971(5) 5_665
C(33) H(21) 2.039(7) .
C(33) H(23) 2.019(7) .
C(33) H(24) 3.261(6) .
C(33) H(29) 3.096(5) 6_455
C(34) H(7) 3.195(5) 5_665
C(34) H(12) 3.150(5) 6_455
C(34) H(21) 3.262(6) .
C(34) H(22) 2.017(6) .
C(34) H(24) 2.043(6) .
C(35) H(22) 3.253(5) .
C(35) H(23) 2.030(5) .
C(36) H(6) 3.134(4) 5_665
C(36) H(21) 3.280(4) .
C(36) H(23) 3.258(4) .
C(36) H(24) 2.061(4) .
C(37) H(12) 3.547(16) .
C(37) H(19) 3.204(16) .
C(37) H(20) 3.483(16) .
C(37) H(22) 3.056(17) 6_555
C(37) H(27) 2.015(19) .
C(37) H(28) 2.015(15) .
C(37) H(29) 2.015(18) .
C(37) H(30) 2.539(17) .
C(37) H(31) 2.782(17) .
C(37) H(34) 3.254 .
C(38) H(12) 3.385(12) .
C(38) H(15) 3.047(8) 5_765
C(38) H(19) 3.302(9) .
C(38) H(20) 3.303(10) .
C(38) H(22) 3.071(10) 6_555
C(38) H(25) 1.960(11) .
C(38) H(26) 1.960(8) .
C(39) H(9) 3.344(15) 3_555
C(39) H(13) 3.586(14) 4_665
C(39) H(14) 3.335(13) 4_665
C(39) H(17) 3.160(13) 2_645
C(39) H(25) 2.493(13) .
C(39) H(26) 2.433(14) .
C(39) H(32) 1.877 .
C(39) H(33) 1.877 .
C(39) H(34) 1.877 .
C(40) H(3) 3.509(14) 8_555
C(40) H(8) 3.479(17) 2_645
C(40) H(9) 3.393(18) 3_555
C(40) H(10) 3.394(18) 3_555
C(40) H(17) 2.850(15) 2_645
C(40) H(25) 3.413(15) .
C(40) H(30) 1.886(15) .
C(40) H(31) 1.886(16) .
H(1) S(1) 2.8338(8) .
H(1) S(8) 3.1608(9) 2_645
H(1) C(1) 2.052(3) .
H(1) C(2) 3.197(4) 5_655
H(1) C(3) 2.038(4) .
H(1) C(3) 3.215(4) 5_655
H(1) C(4) 3.258(4) .
H(1) C(6) 3.296(3) .
H(1) H(1) 2.574 5_655
H(1) H(2) 2.339 .
H(1) H(2) 2.605 5_655
H(1) H(10) 3.297 6_455
H(1) H(11) 3.147 6_455
H(2) S(8) 3.3305(9) 6_455
H(2) C(1) 3.265(3) .
H(2) C(2) 2.033(4) .
H(2) C(2) 3.553(4) 5_655
H(2) C(4) 2.029(4) .
H(2) C(5) 3.262(4) .
H(2) C(23) 3.550(5) 6_455
H(2) H(1) 2.339 .
H(2) H(1) 2.605 5_655
H(2) H(3) 2.323 .
H(2) H(16) 2.818 6_455
H(3) C(2) 3.254(4) .
H(3) C(3) 2.026(4) .
H(3) C(5) 2.032(4) .
H(3) C(6) 3.275(3) .
H(3) C(10) 2.950(4) 7_645
H(3) C(11) 3.378(4) 7_645
H(3) C(28) 3.425(5) 2_645
H(3) C(29) 3.380(4) 2_645
H(3) C(40) 3.509(14) 8_455
H(3) H(2) 2.323 .
H(3) H(4) 2.330 .
H(3) H(7) 2.475 7_645
H(3) H(8) 3.263 7_645
H(3) H(16) 2.851 6_455
H(3) H(19) 3.439 2_645
H(3) H(20) 3.363 2_645
H(3) H(28) 2.893 2_645
H(3) H(32) 3.343 8_455
H(3) H(34) 2.929 8_455
H(4) S(2) 2.8620(9) .
H(4) C(1) 3.274(3) .
H(4) C(3) 3.262(4) .
H(4) C(4) 2.036(4) .
H(4) C(6) 2.051(3) .
H(4) C(10) 3.425(5) 7_645
H(4) C(26) 3.502(4) 2_645
H(4) C(27) 3.245(5) 2_645
H(4) C(28) 3.418(5) 2_645
H(4) C(32) 2.997(5) 3_555
H(4) C(33) 3.084(6) 3_555
H(4) H(3) 2.330 .
H(4) H(7) 2.572 7_645
H(4) H(18) 3.478 2_645
H(4) H(21) 2.654 3_555
H(4) H(22) 2.798 3_555
H(4) H(34) 3.070 8_455
H(5) S(3) 2.8232(9) .
H(5) S(7) 2.9658(9) 5_665
H(5) C(7) 2.050(3) .
H(5) C(9) 2.038(5) .
H(5) C(10) 3.264(5) .
H(5) C(12) 3.281(3) .
H(5) H(6) 2.339 .
H(5) H(13) 3.060 5_665
H(5) H(24) 2.787 .
H(5) H(25) 3.231 8_455
H(6) S(7) 3.5931(9) 5_665
H(6) S(11) 3.3890(11) 5_665
H(6) C(7) 3.272(3) .
H(6) C(8) 2.036(4) .
H(6) C(10) 2.034(5) .
H(6) C(11) 3.270(5) .
H(6) C(27) 3.406(4) 8_455
H(6) C(28) 3.344(4) 8_455
H(6) C(31) 2.909(4) 5_665
H(6) C(32) 3.288(4) 5_665
H(6) C(36) 3.134(4) 5_665
H(6) H(5) 2.339 .
H(6) H(7) 2.328 .
H(6) H(18) 2.898 8_455
H(6) H(19) 2.770 8_455
H(7) C(4) 3.103(4) 7_655
H(7) C(5) 3.145(4) 7_655
H(7) C(8) 3.261(4) .
H(7) C(9) 2.031(5) .
H(7) C(11) 2.034(4) .
H(7) C(12) 3.262(3) .
H(7) C(32) 3.304(5) 5_665
H(7) C(33) 2.971(5) 5_665
H(7) C(34) 3.195(5) 5_665
H(7) H(3) 2.475 7_655
H(7) H(4) 2.572 7_655
H(7) H(6) 2.328 .
H(7) H(8) 2.341 .
H(7) H(22) 3.156 5_665
H(7) H(23) 3.494 5_665
H(7) H(32) 2.963 2_655
H(7) H(34) 3.403 2_655
H(8) S(4) 2.8618(8) .
H(8) S(9) 3.5582(9) .
H(8) C(7) 3.290(3) .
H(8) C(9) 3.274(5) .
H(8) C(10) 2.044(5) .
H(8) C(12) 2.053(3) .
H(8) C(22) 3.522(5) 4_665
H(8) C(23) 3.518(4) 4_665
H(8) C(25) 3.414(3) .
H(8) C(26) 3.219(4) .
H(8) C(40) 3.479(17) 2_655
H(8) H(3) 3.263 7_655
H(8) H(7) 2.341 .
H(8) H(15) 3.089 4_665
H(8) H(16) 3.066 4_665
H(8) H(17) 3.126 .
H(8) H(27) 3.594 8_455
H(8) H(32) 2.598 2_655
H(9) S(5) 2.8486(9) .
H(9) S(11) 3.1005(10) .
H(9) C(13) 2.050(3) .
H(9) C(15) 2.036(4) .
H(9) C(16) 3.270(5) .
H(9) C(18) 3.278(4) .
H(9) C(20) 3.275(4) 2_645
H(9) C(39) 3.344(15) 3_554
H(9) C(40) 3.393(18) 3_554
H(9) H(10) 2.333 .
H(9) H(13) 2.601 2_645
H(9) H(30) 2.520 3_554
H(9) H(33) 2.803 3_554
H(9) H(34) 3.560 3_554
H(10) S(3) 3.5526(10) 6_555
H(10) C(1) 3.266(3) 6_555
H(10) C(2) 3.114(4) 6_555
H(10) C(3) 3.493(4) 6_555
H(10) C(13) 3.268(3) .
H(10) C(14) 2.032(4) .
H(10) C(16) 2.037(5) .
H(10) C(17) 3.260(4) .
H(10) C(40) 3.394(18) 3_554
H(10) H(1) 3.297 6_555
H(10) H(9) 2.333 .
H(10) H(11) 2.334 .
H(10) H(30) 3.289 3_554
H(10) H(33) 3.182 3_554
H(10) H(34) 2.890 3_554
H(11) S(1) 3.0867(8) 6_555
H(11) S(3) 3.0478(10) 6_555
H(11) C(1) 3.433(3) 6_555
H(11) C(2) 3.460(4) 6_555
H(11) C(14) 3.268(4) .
H(11) C(15) 2.038(5) .
H(11) C(17) 2.028(4) .
H(11) C(18) 3.265(3) .
H(11) H(1) 3.147 6_555
H(11) H(10) 2.334 .
H(11) H(12) 2.333 .
H(12) S(6) 2.8423(9) .
H(12) C(13) 3.292(3) .
H(12) C(15) 3.265(5) .
H(12) C(16) 2.033(5) .
H(12) C(18) 2.055(3) .
H(12) C(34) 3.150(5) 6_555
H(12) C(37) 3.547(16) .
H(12) C(38) 3.385(12) .
H(12) H(11) 2.333 .
H(12) H(20) 2.920 .
H(12) H(23) 2.574 6_555
H(12) H(26) 3.193 .
H(12) H(28) 3.410 .
H(12) H(29) 2.799 .
H(13) S(7) 2.8412(8) .
H(13) C(13) 3.231(3) 2_655
H(13) C(14) 2.856(4) 2_655
H(13) C(19) 2.068(4) .
H(13) C(21) 2.057(6) .
H(13) C(22) 3.282(6) .
H(13) C(24) 3.286(4) .
H(13) C(39) 3.586(14) 4_664
H(13) H(5) 3.060 5_665
H(13) H(9) 2.601 2_655
H(13) H(14) 2.357 .
H(13) H(19) 3.511 4_664
H(13) H(25) 3.034 4_664
H(13) H(26) 3.557 4_664
H(13) H(30) 2.652 4_664
H(14) C(19) 3.278(3) .
H(14) C(20) 2.045(4) .
H(14) C(22) 2.030(6) .
H(14) C(23) 3.252(5) .
H(14) C(39) 3.335(13) 4_664
H(14) H(13) 2.357 .
H(14) H(15) 2.326 .
H(14) H(21) 3.488 2_655
H(14) H(26) 3.366 4_664
H(14) H(30) 2.709 4_664
H(14) H(31) 3.086 4_664
H(15) S(4) 2.9411(8) 4_664
H(15) C(11) 3.316(4) 4_664
H(15) C(12) 3.200(3) 4_664
H(15) C(20) 3.278(5) .
H(15) C(21) 2.031(6) .
H(15) C(23) 2.026(4) .
H(15) C(24) 3.264(3) .
H(15) C(38) 3.047(8) 5_765
H(15) H(8) 3.089 4_664
H(15) H(14) 2.326 .
H(15) H(16) 2.327 .
H(15) H(27) 2.461 5_765
H(15) H(28) 3.359 5_765
H(15) H(29) 2.890 5_765
H(16) S(8) 2.8318(9) .
H(16) C(3) 3.404(4) 6_555
H(16) C(4) 3.423(4) 6_555
H(16) C(19) 3.273(4) .
H(16) C(21) 3.256(6) .
H(16) C(22) 2.029(6) .
H(16) C(24) 2.050(4) .
H(16) H(2) 2.818 6_555
H(16) H(3) 2.851 6_555
H(16) H(8) 3.066 4_664
H(16) H(15) 2.327 .
H(16) H(28) 3.452 5_765
H(16) H(29) 3.543 5_765
H(16) H(33) 3.516 3_554
H(17) S(9) 2.8596(8) .
H(17) C(25) 2.060(3) .
H(17) C(27) 2.041(5) .
H(17) C(28) 3.265(5) .
H(17) C(30) 3.276(3) .
H(17) C(39) 3.160(13) 2_655
H(17) C(40) 2.850(15) 2_655
H(17) H(8) 3.126 .
H(17) H(18) 2.341 .
H(17) H(30) 3.598 2_655
H(17) H(31) 2.603 2_655
H(17) H(32) 2.388 2_655
H(17) H(33) 2.683 2_655
H(18) S(11) 2.9186(9) 4_665
H(18) C(19) 3.488(3) 4_665
H(18) C(23) 3.499(5) 4_665
H(18) C(24) 3.337(4) 4_665
H(18) C(25) 3.275(3) .
H(18) C(26) 2.035(4) .
H(18) C(28) 2.031(4) .
H(18) C(29) 3.252(4) .
H(18) C(31) 3.528(4) 4_665
H(18) C(32) 3.580(5) 4_665
H(18) H(4) 3.478 2_655
H(18) H(6) 2.898 8_555
H(18) H(17) 2.341 .
H(18) H(19) 2.326 .
H(18) H(21) 3.231 4_665
H(18) H(33) 3.594 2_655
H(19) C(9) 3.063(5) 8_555
H(19) C(10) 3.557(5) 8_555
H(19) C(20) 3.441(4) 4_665
H(19) C(21) 3.538(6) 4_665
H(19) C(26) 3.262(4) .
H(19) C(27) 2.030(5) .
H(19) C(29) 2.021(4) .
H(19) C(30) 3.254(3) .
H(19) C(37) 3.204(16) .
H(19) C(38) 3.302(9) .
H(19) H(3) 3.439 2_655
H(19) H(6) 2.770 8_555
H(19) H(13) 3.511 4_665
H(19) H(18) 2.326 .
H(19) H(20) 2.323 .
H(19) H(25) 3.083 .
H(19) H(26) 2.615 .
H(19) H(28) 2.600 .
H(20) S(6) 3.5425(8) .
H(20) S(10) 2.8205(9) .
H(20) C(4) 3.431(4) 2_655
H(20) C(17) 3.084(4) .
H(20) C(18) 3.320(3) .
H(20) C(25) 3.276(3) .
H(20) C(27) 3.256(4) .
H(20) C(28) 2.027(4) .
H(20) C(30) 2.048(3) .
H(20) C(37) 3.483(16) .
H(20) C(38) 3.303(10) .
H(20) H(3) 3.363 2_655
H(20) H(12) 2.920 .
H(20) H(19) 2.323 .
H(20) H(26) 2.716 .
H(20) H(28) 2.595 .
H(20) H(29) 3.496 .
H(21) S(2) 3.4653(9) 3_554
H(21) S(11) 2.8703(10) .
H(21) C(5) 3.516(4) 3_554
H(21) C(31) 2.061(4) .
H(21) C(33) 2.039(7) .
H(21) C(34) 3.262(6) .
H(21) C(36) 3.280(4) .
H(21) H(4) 2.654 3_554
H(21) H(14) 3.488 2_645
H(21) H(18) 3.231 4_664
H(21) H(22) 2.333 .
H(22) O(1) 2.588(9) 6_455
H(22) C(5) 3.516(4) 3_554
H(22) C(31) 3.263(4) .
H(22) C(32) 2.027(5) .
H(22) C(34) 2.017(6) .
H(22) C(35) 3.253(5) .
H(22) C(37) 3.056(17) 6_455
H(22) C(38) 3.071(10) 6_455
H(22) H(4) 2.798 3_554
H(22) H(7) 3.156 5_665
H(22) H(21) 2.333 .
H(22) H(23) 2.307 .
H(22) H(27) 3.310 6_455
H(22) H(29) 2.469 6_455
H(22) H(32) 3.597 6_455
H(22) H(34) 3.406 6_455
H(23) O(1) 3.411(11) 6_455
H(23) C(17) 3.158(4) 6_455
H(23) C(32) 3.256(6) .
H(23) C(33) 2.019(7) .
H(23) C(35) 2.030(5) .
H(23) C(36) 3.258(4) .
H(23) H(7) 3.494 5_665
H(23) H(12) 2.574 6_455
H(23) H(22) 2.307 .
H(23) H(24) 2.341 .
H(23) H(29) 3.538 6_455
H(24) S(3) 3.4631(10) .
H(24) S(12) 2.8633(9) .
H(24) S(12) 3.3615(8) 5_665
H(24) C(7) 3.304(3) .
H(24) C(8) 2.996(4) .
H(24) C(31) 3.293(4) .
H(24) C(33) 3.261(6) .
H(24) C(34) 2.043(6) .
H(24) C(36) 2.061(4) .
H(24) H(5) 2.787 .
H(24) H(23) 2.341 .
H(25) O(1) 1.638(10) .
H(25) C(7) 3.390(3) 8_555
H(25) C(8) 3.195(4) 8_555
H(25) C(38) 1.960(11) .
H(25) C(39) 2.493(13) .
H(25) C(40) 3.413(15) .
H(25) H(5) 3.231 8_555
H(25) H(13) 3.034 4_665
H(25) H(19) 3.083 .
H(25) H(26) 1.577 .
H(25) H(27) 2.123 .
H(25) H(28) 2.387 .
H(25) H(29) 2.748 .
H(25) H(30) 2.349 .
H(25) H(31) 3.145 .
H(25) H(34) 3.265 .
H(26) O(1) 1.638(9) .
H(26) C(28) 3.214(5) .
H(26) C(29) 3.258(4) .
H(26) C(38) 1.960(8) .
H(26) C(39) 2.433(14) .
H(26) H(12) 3.193 .
H(26) H(13) 3.557 4_665
H(26) H(14) 3.366 4_665
H(26) H(19) 2.615 .
H(26) H(20) 2.716 .
H(26) H(25) 1.577 .
H(26) H(27) 2.724 .
H(26) H(28) 2.087 .
H(26) H(29) 2.446 .
H(26) H(30) 2.562 .
H(26) H(31) 2.568 .
H(27) O(1) 2.780(8) .
H(27) C(7) 3.045(3) 8_555
H(27) C(8) 3.461(4) 8_555
H(27) C(10) 3.587(4) 8_555
H(27) C(11) 3.174(4) 8_555
H(27) C(12) 2.876(3) 8_555
H(27) C(22) 3.301(6) 5_765
H(27) C(37) 2.015(19) .
H(27) H(8) 3.594 8_555
H(27) H(15) 2.461 5_765
H(27) H(22) 3.310 6_555
H(27) H(25) 2.123 .
H(27) H(26) 2.724 .
H(27) H(28) 1.600 .
H(27) H(29) 1.600 .
H(28) O(1) 3.021(9) .
H(28) C(10) 3.446(4) 8_555
H(28) C(11) 3.543(4) 8_555
H(28) C(28) 3.159(5) .
H(28) C(29) 3.154(4) .
H(28) C(37) 2.015(15) .
H(28) H(3) 2.893 2_655
H(28) H(12) 3.410 .
H(28) H(15) 3.359 5_765
H(28) H(16) 3.452 5_765
H(28) H(19) 2.600 .
H(28) H(20) 2.595 .
H(28) H(25) 2.387 .
H(28) H(26) 2.087 .
H(28) H(27) 1.600 .
H(28) H(29) 1.600 .
H(29) O(1) 2.556(9) .
H(29) C(22) 3.403(6) 5_765
H(29) C(33) 3.096(5) 6_555
H(29) C(37) 2.015(18) .
H(29) H(12) 2.799 .
H(29) H(15) 2.890 5_765
H(29) H(16) 3.543 5_765
H(29) H(20) 3.496 .
H(29) H(22) 2.469 6_555
H(29) H(23) 3.538 6_555
H(29) H(25) 2.748 .
H(29) H(26) 2.446 .
H(29) H(27) 1.600 .
H(29) H(28) 1.600 .
H(30) O(1) 2.058(9) .
H(30) C(14) 3.250(4) 3_555
H(30) C(20) 3.286(4) 4_665
H(30) C(21) 3.322(6) 4_665
H(30) C(37) 2.539(17) .
H(30) C(40) 1.886(15) .
H(30) H(9) 2.520 3_555
H(30) H(10) 3.289 3_555
H(30) H(13) 2.652 4_665
H(30) H(14) 2.709 4_665
H(30) H(17) 3.598 2_645
H(30) H(25) 2.349 .
H(30) H(26) 2.562 .
H(30) H(31) 1.603 .
H(30) H(32) 2.667 .
H(30) H(33) 2.032 .
H(30) H(34) 2.350 .
H(31) S(6) 3.3366(8) .
H(31) O(1) 2.058(8) .
H(31) C(26) 3.521(4) 2_645
H(31) C(37) 2.782(17) .
H(31) C(40) 1.886(16) .
H(31) H(14) 3.086 4_665
H(31) H(17) 2.603 2_645
H(31) H(25) 3.145 .
H(31) H(26) 2.568 .
H(31) H(30) 1.603 .
H(31) H(32) 2.039 .
H(31) H(33) 2.340 .
H(31) H(34) 2.671 .
H(32) O(1) 2.713 .
H(32) C(10) 3.490 2_645
H(32) C(11) 3.303 2_645
H(32) C(26) 3.184 2_645
H(32) C(39) 1.877 .
H(32) H(3) 3.343 8_555
H(32) H(7) 2.963 2_645
H(32) H(8) 2.598 2_645
H(32) H(17) 2.388 2_645
H(32) H(22) 3.597 6_555
H(32) H(30) 2.667 .
H(32) H(31) 2.039 .
H(32) H(33) 1.600 .
H(32) H(34) 1.600 .
H(33) S(11) 3.522 3_555
H(33) O(1) 3.133 .
H(33) C(14) 3.533 3_555
H(33) C(26) 3.502 2_645
H(33) C(39) 1.877 .
H(33) H(9) 2.803 3_555
H(33) H(10) 3.182 3_555
H(33) H(16) 3.516 3_555
H(33) H(17) 2.683 2_645
H(33) H(18) 3.594 2_645
H(33) H(30) 2.032 .
H(33) H(31) 2.340 .
H(33) H(32) 1.600 .
H(33) H(34) 1.600 .
H(34) O(1) 2.306 .
H(34) C(3) 3.399 8_555
H(34) C(4) 2.808 8_555
H(34) C(5) 2.887 8_555
H(34) C(6) 3.527 8_555
H(34) C(37) 3.254 .
H(34) C(39) 1.877 .
H(34) H(3) 2.929 8_555
H(34) H(4) 3.070 8_555
H(34) H(7) 3.403 2_645
H(34) H(9) 3.560 3_555
H(34) H(10) 2.890 3_555
H(34) H(22) 3.406 6_555
H(34) H(25) 3.265 .
H(34) H(30) 2.350 .
H(34) H(31) 2.671 .
H(34) H(32) 1.600 .
H(34) H(33) 1.600 .

loop_
_geom_torsion_atom_site_label_1
_geom_torsion_atom_site_label_2
_geom_torsion_atom_site_label_3
_geom_torsion_atom_site_label_4
_geom_torsion
_geom_torsion_site_symmetry_1
_geom_torsion_site_symmetry_3
_geom_torsion_site_symmetry_4
Cu(1) Mo(1) Cu(2) Mo(2) 42.58(14) . . .
Cu(1) Mo(1) Cu(2) S(4) -133.10(3) . . .
Cu(1) Mo(1) Cu(2) S(5) 38.06(3) . . .
Cu(1) Mo(1) Cu(2) S(10) -45.19(4) . . .
Cu(1) Mo(1) Cu(2) S(12) 138.18(3) . . .
Cu(2) Mo(1) Cu(1) S(1) -120.14(3) . . .
Cu(2) Mo(1) Cu(1) S(6) 57.20(3) . . .
Cu(2) Mo(1) Cu(1) S(7) -34.39(4) . . 2_645
Cu(2) Mo(1) Cu(1) S(9) 128.61(4) . . 2_645
Cu(1) Mo(1) S(1) C(1) 97.02(12) . . .
S(1) Mo(1) Cu(1) S(6) 177.34(3) . . .
S(1) Mo(1) Cu(1) S(7) 85.75(4) . . 2_645
S(1) Mo(1) Cu(1) S(9) -111.25(5) . . 2_645
Cu(1) Mo(1) S(2) C(6) -70.50(13) . . .
S(2) Mo(1) Cu(1) S(1) 90.57(3) . . .
S(2) Mo(1) Cu(1) S(6) -92.08(3) . . .
S(2) Mo(1) Cu(1) S(7) 176.33(4) . . 2_645
S(2) Mo(1) Cu(1) S(9) -20.67(5) . . 2_645
Cu(1) Mo(1) S(3) C(7) 169.20(14) . . .
S(3) Mo(1) Cu(1) S(1) -0.62(4) . . .
S(3) Mo(1) Cu(1) S(6) 176.72(4) . . .
S(3) Mo(1) Cu(1) S(7) 85.13(5) . . 2_645
S(3) Mo(1) Cu(1) S(9) -111.87(5) . . 2_645
Cu(1) Mo(1) S(4) Cu(2) 99.77(3) . . .
Cu(1) Mo(1) S(4) C(12) -167.59(12) . . .
S(4) Mo(1) Cu(1) S(1) 169.36(4) . . .
S(4) Mo(1) Cu(1) S(6) -13.30(4) . . .
S(4) Mo(1) Cu(1) S(7) -104.88(5) . . 2_645
S(4) Mo(1) Cu(1) S(9) 58.11(6) . . 2_645
Cu(1) Mo(1) S(5) Cu(2) -149.42(2) . . .
Cu(1) Mo(1) S(5) C(13) -61.11(12) . . .
S(5) Mo(1) Cu(1) S(1) -90.76(3) . . .
S(5) Mo(1) Cu(1) S(6) 86.58(3) . . .
S(5) Mo(1) Cu(1) S(7) -5.01(4) . . 2_645
S(5) Mo(1) Cu(1) S(9) 157.99(5) . . 2_645
Cu(1) Mo(1) S(6) C(18) 94.84(13) . . .
S(6) Mo(1) Cu(1) S(1) -177.34(3) . . .
S(6) Mo(1) Cu(1) S(7) -91.59(4) . . 2_645
S(6) Mo(1) Cu(1) S(9) 71.41(5) . . 2_645
Cu(2) Mo(1) S(1) Cu(1) 107.22(2) . . .
Cu(2) Mo(1) S(1) C(1) -155.77(12) . . .
S(1) Mo(1) Cu(2) Mo(2) -27.24(14) . . .
S(1) Mo(1) Cu(2) S(4) 157.09(4) . . .
S(1) Mo(1) Cu(2) S(5) -31.76(4) . . .
S(1) Mo(1) Cu(2) S(10) -115.01(4) . . .
S(1) Mo(1) Cu(2) S(12) 68.36(4) . . .
Cu(2) Mo(1) S(2) C(6) 155.04(12) . . .
S(2) Mo(1) Cu(2) Mo(2) 164.03(12) . . .
S(2) Mo(1) Cu(2) S(4) -11.65(5) . . .
S(2) Mo(1) Cu(2) S(5) 159.51(5) . . .
S(2) Mo(1) Cu(2) S(10) 76.26(5) . . .
S(2) Mo(1) Cu(2) S(12) -100.37(5) . . .
Cu(2) Mo(1) S(3) C(7) -56.49(14) . . .
S(3) Mo(1) Cu(2) Mo(2) -99.09(13) . . .
S(3) Mo(1) Cu(2) S(4) 85.23(4) . . .
S(3) Mo(1) Cu(2) S(5) -103.62(4) . . .
S(3) Mo(1) Cu(2) S(10) 173.13(4) . . .
S(3) Mo(1) Cu(2) S(12) -3.50(4) . . .
Cu(2) Mo(1) S(4) C(12) 92.63(13) . . .
S(4) Mo(1) Cu(2) Mo(2) 175.68(14) . . .
S(4) Mo(1) Cu(2) S(5) 171.16(4) . . .
S(4) Mo(1) Cu(2) S(10) 87.90(4) . . .
S(4) Mo(1) Cu(2) S(12) -88.73(4) . . .
Cu(2) Mo(1) S(5) C(13) 88.31(13) . . .
S(5) Mo(1) Cu(2) Mo(2) 4.52(13) . . .
S(5) Mo(1) Cu(2) S(4) -171.16(4) . . .
S(5) Mo(1) Cu(2) S(10) -83.25(4) . . .
S(5) Mo(1) Cu(2) S(12) 100.12(4) . . .
Cu(2) Mo(1) S(6) Cu(1) -136.69(2) . . .
Cu(2) Mo(1) S(6) C(18) -41.84(13) . . .
S(6) Mo(1) Cu(2) Mo(2) 85.39(13) . . .
S(6) Mo(1) Cu(2) S(4) -90.29(3) . . .
S(6) Mo(1) Cu(2) S(5) 80.87(3) . . .
S(6) Mo(1) Cu(2) S(10) -2.39(4) . . .
S(6) Mo(1) Cu(2) S(12) -179.02(3) . . .
S(1) Mo(1) S(2) C(6) -16.59(13) . . .
S(2) Mo(1) S(1) Cu(1) -79.39(3) . . .
S(2) Mo(1) S(1) C(1) 17.63(12) . . .
S(1) Mo(1) S(3) C(7) 168.70(14) . . .
S(3) Mo(1) S(1) Cu(1) 179.56(3) . . .
S(3) Mo(1) S(1) C(1) -83.43(12) . . .
S(1) Mo(1) S(4) Cu(2) -109.29(10) . . .
S(1) Mo(1) S(4) C(12) -16.65(17) . . .
S(4) Mo(1) S(1) Cu(1) -158.51(9) . . .
S(4) Mo(1) S(1) C(1) -61.50(16) . . .
S(1) Mo(1) S(5) Cu(2) 157.04(3) . . .
S(1) Mo(1) S(5) C(13) -114.65(13) . . .
S(5) Mo(1) S(1) Cu(1) 82.67(3) . . .
S(5) Mo(1) S(1) C(1) 179.68(12) . . .
S(1) Mo(1) S(6) Cu(1) -2.23(3) . . .
S(1) Mo(1) S(6) C(18) 92.61(13) . . .
S(6) Mo(1) S(1) Cu(1) 2.25(3) . . .
S(6) Mo(1) S(1) C(1) 99.27(12) . . .
S(2) Mo(1) S(3) C(7) 87.46(14) . . .
S(3) Mo(1) S(2) C(6) 63.66(13) . . .
S(2) Mo(1) S(4) Cu(2) 173.22(3) . . .
S(2) Mo(1) S(4) C(12) -94.15(13) . . .
S(4) Mo(1) S(2) C(6) 145.96(13) . . .
S(2) Mo(1) S(5) Cu(2) -145.83(8) . . .
S(2) Mo(1) S(5) C(13) -57.52(16) . . .
S(5) Mo(1) S(2) C(6) -74.14(16) . . .
S(2) Mo(1) S(6) Cu(1) 78.45(3) . . .
S(2) Mo(1) S(6) C(18) 173.29(13) . . .
S(6) Mo(1) S(2) C(6) -124.78(13) . . .
S(3) Mo(1) S(4) Cu(2) -87.36(3) . . .
S(3) Mo(1) S(4) C(12) 5.27(13) . . .
S(4) Mo(1) S(3) C(7) -4.70(14) . . .
S(3) Mo(1) S(5) Cu(2) 75.91(3) . . .
S(3) Mo(1) S(5) C(13) 164.22(13) . . .
S(5) Mo(1) S(3) C(7) -106.77(14) . . .
S(3) Mo(1) S(6) Cu(1) -165.5(2) . . .
S(3) Mo(1) S(6) C(18) -70.6(2) . . .
S(6) Mo(1) S(3) C(7) -27.5(2) . . .
S(4) Mo(1) S(5) Cu(2) -7.07(3) . . .
S(4) Mo(1) S(5) C(13) 81.24(13) . . .
S(5) Mo(1) S(4) Cu(2) 7.12(3) . . .
S(5) Mo(1) S(4) C(12) 99.76(13) . . .
S(4) Mo(1) S(6) Cu(1) 172.01(2) . . .
S(4) Mo(1) S(6) C(18) -93.15(13) . . .
S(6) Mo(1) S(4) Cu(2) 89.06(3) . . .
S(6) Mo(1) S(4) C(12) -178.31(13) . . .
S(5) Mo(1) S(6) Cu(1) -85.05(2) . . .
S(5) Mo(1) S(6) C(18) 9.79(13) . . .
S(6) Mo(1) S(5) Cu(2) -94.90(2) . . .
S(6) Mo(1) S(5) C(13) -6.59(13) . . .
Cu(2) Mo(2) S(7) C(19) -146.34(14) . . .
Cu(2) Mo(2) S(7) Cu(1) 106.56(4) . . 2_655
S(7) Mo(2) Cu(2) Mo(1) 114.11(13) . . .
S(7) Mo(2) Cu(2) S(4) -70.71(6) . . .
S(7) Mo(2) Cu(2) S(5) 118.28(5) . . .
S(7) Mo(2) Cu(2) S(10) -152.52(5) . . .
S(7) Mo(2) Cu(2) S(12) 13.17(5) . . .
Cu(2) Mo(2) S(8) C(24) 151.34(14) . . .
S(8) Mo(2) Cu(2) Mo(1) -49.12(14) . . .
S(8) Mo(2) Cu(2) S(4) 126.07(4) . . .
S(8) Mo(2) Cu(2) S(5) -44.95(4) . . .
S(8) Mo(2) Cu(2) S(10) 44.25(4) . . .
S(8) Mo(2) Cu(2) S(12) -150.05(4) . . .
Cu(2) Mo(2) S(9) C(25) 55.81(13) . . .
Cu(2) Mo(2) S(9) Cu(1) 167.88(2) . . 2_655
S(9) Mo(2) Cu(2) Mo(1) -177.60(13) . . .
S(9) Mo(2) Cu(2) S(4) -2.41(4) . . .
S(9) Mo(2) Cu(2) S(5) -173.43(3) . . .
S(9) Mo(2) Cu(2) S(10) -84.23(3) . . .
S(9) Mo(2) Cu(2) S(12) 81.47(3) . . .
Cu(2) Mo(2) S(10) C(30) -90.64(13) . . .
S(10) Mo(2) Cu(2) Mo(1) -93.37(13) . . .
S(10) Mo(2) Cu(2) S(4) 81.81(4) . . .
S(10) Mo(2) Cu(2) S(5) -89.20(4) . . .
S(10) Mo(2) Cu(2) S(12) 165.69(4) . . .
Cu(2) Mo(2) S(11) C(31) 59.95(15) . . .
S(11) Mo(2) Cu(2) Mo(1) 17.13(14) . . .
S(11) Mo(2) Cu(2) S(4) -167.69(4) . . .
S(11) Mo(2) Cu(2) S(5) 21.29(4) . . .
S(11) Mo(2) Cu(2) S(10) 110.50(4) . . .
S(11) Mo(2) Cu(2) S(12) -83.81(3) . . .
Cu(2) Mo(2) S(12) C(36) -95.75(14) . . .
S(12) Mo(2) Cu(2) Mo(1) 100.94(14) . . .
S(12) Mo(2) Cu(2) S(4) -83.88(4) . . .
S(12) Mo(2) Cu(2) S(5) 105.10(4) . . .
S(12) Mo(2) Cu(2) S(10) -165.69(4) . . .
S(7) Mo(2) S(8) C(24) -20.42(14) . . .
S(8) Mo(2) S(7) C(19) 19.95(15) . . .
S(8) Mo(2) S(7) Cu(1) -87.15(3) . . 2_655
S(7) Mo(2) S(9) C(25) -151.64(13) . . .
S(7) Mo(2) S(9) Cu(1) -39.58(3) . . 2_655
S(9) Mo(2) S(7) C(19) 145.23(15) . . .
S(9) Mo(2) S(7) Cu(1) 38.13(3) . . 2_655
S(7) Mo(2) S(10) Cu(2) 152.70(5) . . .
S(7) Mo(2) S(10) C(30) 62.06(15) . . .
S(10) Mo(2) S(7) C(19) 82.13(16) . . .
S(10) Mo(2) S(7) Cu(1) -24.97(7) . . 2_655
S(7) Mo(2) S(11) C(31) -90.19(15) . . .
S(11) Mo(2) S(7) C(19) -54.14(15) . . .
S(11) Mo(2) S(7) Cu(1) -161.24(3) . . 2_655
S(7) Mo(2) S(12) Cu(2) -173.48(2) . . .
S(7) Mo(2) S(12) C(36) 90.77(14) . . .
S(12) Mo(2) S(7) C(19) -135.74(15) . . .
S(12) Mo(2) S(7) Cu(1) 117.16(3) . . 2_655
S(8) Mo(2) S(9) C(25) -73.90(13) . . .
S(8) Mo(2) S(9) Cu(1) 38.17(4) . . 2_655
S(9) Mo(2) S(8) C(24) -98.66(14) . . .
S(8) Mo(2) S(10) Cu(2) -145.00(3) . . .
S(8) Mo(2) S(10) C(30) 124.36(13) . . .
S(10) Mo(2) S(8) C(24) -174.13(14) . . .
S(8) Mo(2) S(11) C(31) -170.40(15) . . .
S(11) Mo(2) S(8) C(24) 81.99(14) . . .
S(8) Mo(2) S(12) Cu(2) 95.45(8) . . .
S(8) Mo(2) S(12) C(36) -0.30(17) . . .
S(12) Mo(2) S(8) C(24) 73.82(16) . . .
S(9) Mo(2) S(10) Cu(2) 89.14(2) . . .
S(9) Mo(2) S(10) C(30) -1.50(13) . . .
S(10) Mo(2) S(9) C(25) 1.80(13) . . .
S(10) Mo(2) S(9) Cu(1) 113.87(3) . . 2_655
S(9) Mo(2) S(11) C(31) 11.20(19) . . .
S(11) Mo(2) S(9) C(25) 104.23(16) . . .
S(11) Mo(2) S(9) Cu(1) -143.70(9) . . 2_655
S(9) Mo(2) S(12) Cu(2) -90.88(2) . . .
S(9) Mo(2) S(12) C(36) 173.37(14) . . .
S(12) Mo(2) S(9) C(25) 109.21(13) . . .
S(12) Mo(2) S(9) Cu(1) -138.72(3) . . 2_655
S(10) Mo(2) S(11) C(31) 110.32(15) . . .
S(11) Mo(2) S(10) Cu(2) -71.26(3) . . .
S(11) Mo(2) S(10) C(30) -161.90(13) . . .
S(10) Mo(2) S(12) Cu(2) -11.93(3) . . .
S(10) Mo(2) S(12) C(36) -107.68(14) . . .
S(12) Mo(2) S(10) Cu(2) 11.84(3) . . .
S(12) Mo(2) S(10) C(30) -78.80(13) . . .
S(11) Mo(2) S(12) Cu(2) 87.42(3) . . .
S(11) Mo(2) S(12) C(36) -8.33(14) . . .
S(12) Mo(2) S(11) C(31) 6.23(15) . . .
Mo(1) Cu(1) S(1) C(1) -103.52(12) . . .
Mo(1) Cu(1) S(6) C(18) -105.28(13) . . .
Mo(1) Cu(1) S(7) Mo(2) -150.04(2) . 2_645 2_645
Mo(1) Cu(1) S(7) C(19) -48.67(15) . 2_645 2_645
Mo(1) Cu(1) S(9) Mo(2) 153.41(3) . 2_645 2_645
Mo(1) Cu(1) S(9) C(25) 49.06(15) . 2_645 2_645
S(1) Cu(1) S(6) Mo(1) 2.39(3) . . .
S(1) Cu(1) S(6) C(18) -102.89(13) . . .
S(6) Cu(1) S(1) Mo(1) -2.41(3) . . .
S(6) Cu(1) S(1) C(1) -105.93(12) . . .
S(1) Cu(1) S(7) Mo(2) -89.48(3) . 2_645 2_645
S(1) Cu(1) S(7) C(19) 11.89(15) . 2_645 2_645
S(7) Cu(1) S(1) Mo(1) -126.79(2) 2_645 . .
S(7) Cu(1) S(1) C(1) 129.69(12) 2_645 . .
S(1) Cu(1) S(9) Mo(2) 71.94(4) . 2_645 2_645
S(1) Cu(1) S(9) C(25) -32.41(14) . 2_645 2_645
S(9) Cu(1) S(1) Mo(1) 131.72(4) 2_645 . .
S(9) Cu(1) S(1) C(1) 28.20(13) 2_645 . .
S(6) Cu(1) S(7) Mo(2) 145.74(3) . 2_645 2_645
S(6) Cu(1) S(7) C(19) -112.89(14) . 2_645 2_645
S(7) Cu(1) S(6) Mo(1) 124.82(3) 2_645 . .
S(7) Cu(1) S(6) C(18) 19.54(13) 2_645 . .
S(6) Cu(1) S(9) Mo(2) -151.43(3) . 2_645 2_645
S(6) Cu(1) S(9) C(25) 104.22(14) . 2_645 2_645
S(9) Cu(1) S(6) Mo(1) -142.11(3) 2_645 . .
S(9) Cu(1) S(6) C(18) 112.61(13) 2_645 . .
S(7) Cu(1) S(9) Mo(2) -39.48(3) 2_645 2_645 2_645
S(7) Cu(1) S(9) C(25) -143.83(14) 2_645 2_645 2_645
S(9) Cu(1) S(7) Mo(2) 40.51(3) 2_645 2_645 2_645
S(9) Cu(1) S(7) C(19) 141.88(14) 2_645 2_645 2_645
Mo(1) Cu(2) S(4) C(12) -106.87(12) . . .
Mo(1) Cu(2) S(5) C(13) -107.40(13) . . .
Mo(1) Cu(2) S(10) Mo(2) 170.48(2) . . .
Mo(1) Cu(2) S(10) C(30) -81.00(12) . . .
Mo(1) Cu(2) S(12) Mo(2) -170.69(2) . . .
Mo(1) Cu(2) S(12) C(36) -63.91(15) . . .
Mo(2) Cu(2) S(4) Mo(1) -179.21(2) . . .
Mo(2) Cu(2) S(4) C(12) 73.91(12) . . .
Mo(2) Cu(2) S(5) Mo(1) -179.32(2) . . .
Mo(2) Cu(2) S(5) C(13) 73.28(13) . . .
Mo(2) Cu(2) S(10) C(30) 108.52(12) . . .
Mo(2) Cu(2) S(12) C(36) 106.78(14) . . .
S(4) Cu(2) S(5) Mo(1) 7.66(3) . . .
S(4) Cu(2) S(5) C(13) -99.74(13) . . .
S(5) Cu(2) S(4) Mo(1) -7.65(3) . . .
S(5) Cu(2) S(4) C(12) -114.52(12) . . .
S(4) Cu(2) S(10) Mo(2) -130.05(3) . . .
S(4) Cu(2) S(10) C(30) -21.53(12) . . .
S(10) Cu(2) S(4) Mo(1) -121.60(3) . . .
S(10) Cu(2) S(4) C(12) 131.53(12) . . .
S(4) Cu(2) S(12) Mo(2) 129.60(3) . . .
S(4) Cu(2) S(12) C(36) -123.62(14) . . .
S(12) Cu(2) S(4) Mo(1) 120.83(3) . . .
S(12) Cu(2) S(4) C(12) 13.95(12) . . .
S(5) Cu(2) S(10) Mo(2) 113.27(3) . . .
S(5) Cu(2) S(10) C(30) -138.21(12) . . .
S(10) Cu(2) S(5) Mo(1) 123.62(3) . . .
S(10) Cu(2) S(5) C(13) 16.22(13) . . .
S(5) Cu(2) S(12) Mo(2) -106.31(3) . . .
S(5) Cu(2) S(12) C(36) 0.47(15) . . .
S(12) Cu(2) S(5) Mo(1) -116.07(3) . . .
S(12) Cu(2) S(5) C(13) 136.53(13) . . .
S(10) Cu(2) S(12) Mo(2) 12.19(3) . . .
S(10) Cu(2) S(12) C(36) 118.97(14) . . .
S(12) Cu(2) S(10) Mo(2) -12.42(3) . . .
S(12) Cu(2) S(10) C(30) 96.10(12) . . .
Mo(1) S(1) C(1) C(2) 166.0(2) . . .
Mo(1) S(1) C(1) C(6) -16.5(3) . . .
Cu(1) S(1) C(1) C(2) -120.8(2) . . .
Cu(1) S(1) C(1) C(6) 56.6(3) . . .
Mo(1) S(2) C(6) C(1) 13.0(3) . . .
Mo(1) S(2) C(6) C(5) -169.0(2) . . .
Mo(1) S(3) C(7) C(8) -178.5(3) . . .
Mo(1) S(3) C(7) C(12) 3.3(3) . . .
Mo(1) S(4) C(12) C(7) -5.4(3) . . .
Mo(1) S(4) C(12) C(11) 178.5(2) . . .
Cu(2) S(4) C(12) C(7) 69.9(3) . . .
Cu(2) S(4) C(12) C(11) -106.2(3) . . .
Mo(1) S(5) C(13) C(14) -173.1(2) . . .
Mo(1) S(5) C(13) C(18) 1.4(3) . . .
Cu(2) S(5) C(13) C(14) -99.6(3) . . .
Cu(2) S(5) C(13) C(18) 74.9(3) . . .
Mo(1) S(6) C(18) C(13) -12.9(3) . . .
Mo(1) S(6) C(18) C(17) 167.4(2) . . .
Cu(1) S(6) C(18) C(13) 58.7(3) . . .
Cu(1) S(6) C(18) C(17) -121.1(3) . . .
Mo(2) S(7) C(19) C(20) 163.8(3) . . .
Mo(2) S(7) C(19) C(24) -16.8(3) . . .
Cu(1) S(7) C(19) C(20) -112.8(3) 2_655 . .
Cu(1) S(7) C(19) C(24) 66.6(3) 2_655 . .
Mo(2) S(8) C(24) C(19) 18.1(3) . . .
Mo(2) S(8) C(24) C(23) -164.4(3) . . .
Mo(2) S(9) C(25) C(26) -177.8(3) . . .
Mo(2) S(9) C(25) C(30) -2.0(3) . . .
Cu(1) S(9) C(25) C(26) 95.9(3) 2_655 . .
Cu(1) S(9) C(25) C(30) -88.3(3) 2_655 . .
Mo(2) S(10) C(30) C(25) 0.9(3) . . .
Mo(2) S(10) C(30) C(29) 176.4(2) . . .
Cu(2) S(10) C(30) C(25) -72.5(3) . . .
Cu(2) S(10) C(30) C(29) 103.0(3) . . .
Mo(2) S(11) C(31) C(32) 175.6(3) . . .
Mo(2) S(11) C(31) C(36) -2.5(3) . . .
Mo(2) S(12) C(36) C(31) 10.2(3) . . .
Mo(2) S(12) C(36) C(35) -171.2(3) . . .
Cu(2) S(12) C(36) C(31) -63.8(3) . . .
Cu(2) S(12) C(36) C(35) 114.8(3) . . .
C(37) O(1) C(39) C(40) -152.1(18) . . .
C(39) O(1) C(37) C(38) -175.5(15) . . .
S(1) C(1) C(2) C(3) 176.4(3) . . .
S(1) C(1) C(6) S(2) 2.3(4) . . .
S(1) C(1) C(6) C(5) -175.7(2) . . .
C(2) C(1) C(6) S(2) 179.7(2) . . .
C(2) C(1) C(6) C(5) 1.7(5) . . .
C(6) C(1) C(2) C(3) -1.0(5) . . .
C(1) C(2) C(3) C(4) 0.3(6) . . .
C(2) C(3) C(4) C(5) -0.2(5) . . .
C(3) C(4) C(5) C(6) 0.9(6) . . .
C(4) C(5) C(6) S(2) -179.7(3) . . .
C(4) C(5) C(6) C(1) -1.7(5) . . .
S(3) C(7) C(8) C(9) -176.9(3) . . .
S(3) C(7) C(12) S(4) 1.5(4) . . .
S(3) C(7) C(12) C(11) 177.6(3) . . .
C(8) C(7) C(12) S(4) -176.7(3) . . .
C(8) C(7) C(12) C(11) -0.5(5) . . .
C(12) C(7) C(8) C(9) 1.3(6) . . .
C(7) C(8) C(9) C(10) -0.6(7) . . .
C(8) C(9) C(10) C(11) -0.8(7) . . .
C(9) C(10) C(11) C(12) 1.5(6) . . .
C(10) C(11) C(12) S(4) 175.2(3) . . .
C(10) C(11) C(12) C(7) -0.8(6) . . .
S(5) C(13) C(14) C(15) 171.8(3) . . .
S(5) C(13) C(18) S(6) 7.9(4) . . .
S(5) C(13) C(18) C(17) -172.3(3) . . .
C(14) C(13) C(18) S(6) -177.5(2) . . .
C(14) C(13) C(18) C(17) 2.2(5) . . .
C(18) C(13) C(14) C(15) -2.8(5) . . .
C(13) C(14) C(15) C(16) 1.5(6) . . .
C(14) C(15) C(16) C(17) 0.3(6) . . .
C(15) C(16) C(17) C(18) -0.9(6) . . .
C(16) C(17) C(18) S(6) 179.4(3) . . .
C(16) C(17) C(18) C(13) -0.4(6) . . .
S(7) C(19) C(20) C(21) 177.9(3) . . .
S(7) C(19) C(24) S(8) -0.6(5) . . .
S(7) C(19) C(24) C(23) -178.1(3) . . .
C(20) C(19) C(24) S(8) 178.8(3) . . .
C(20) C(19) C(24) C(23) 1.3(6) . . .
C(24) C(19) C(20) C(21) -1.5(6) . . .
C(19) C(20) C(21) C(22) 0.0(6) . . .
C(20) C(21) C(22) C(23) 1.7(8) . . .
C(21) C(22) C(23) C(24) -1.9(8) . . .
C(22) C(23) C(24) S(8) -177.1(4) . . .
C(22) C(23) C(24) C(19) 0.5(7) . . .
S(9) C(25) C(26) C(27) 174.2(3) . . .
S(9) C(25) C(30) S(10) 0.8(4) . . .
S(9) C(25) C(30) C(29) -174.6(3) . . .
C(26) C(25) C(30) S(10) 176.6(3) . . .
C(26) C(25) C(30) C(29) 1.2(5) . . .
C(30) C(25) C(26) C(27) -1.7(6) . . .
C(25) C(26) C(27) C(28) 1.2(7) . . .
C(26) C(27) C(28) C(29) -0.3(6) . . .
C(27) C(28) C(29) C(30) -0.2(5) . . .
C(28) C(29) C(30) S(10) -175.8(3) . . .
C(28) C(29) C(30) C(25) -0.2(5) . . .
S(11) C(31) C(32) C(33) -176.0(3) . . .
S(11) C(31) C(36) S(12) -5.2(4) . . .
S(11) C(31) C(36) C(35) 176.2(3) . . .
C(32) C(31) C(36) S(12) 176.6(3) . . .
C(32) C(31) C(36) C(35) -1.9(6) . . .
C(36) C(31) C(32) C(33) 2.1(6) . . .
C(31) C(32) C(33) C(34) -0.7(7) . . .
C(32) C(33) C(34) C(35) -0.9(8) . . .
C(33) C(34) C(35) C(36) 1.1(7) . . .
C(34) C(35) C(36) S(12) -178.2(3) . . .
C(34) C(35) C(36) C(31) 0.4(6) . . .
